data_7711107
loop_
_publ_author_name
'Okuda, Jun'
'Okumura, Akira'
'Ghana, Priyabrata'
'Fink, Fabian'
'Schmidt, Regina'
'Hoffmann, Alexander'
'Spaniol, Thomas Paul'
'Herres-Pawlis, Sonja'

_publ_section_title
;
 Formate Complexes of Tri- and Tetravalent Titanium Supported by a
 Tris(phenolato)amine Ligand
;
_journal_name_full 'Dalton Transactions'
_journal_paper_doi 10.1039/D2DT01739C
_journal_year 2022
_chemical_formula_moiety 'C187 H271 K3 N4 O26 Ti4, 3(C7 H8)'
_chemical_formula_sum 'C208 H295 K3 N4 O26 Ti4'
_chemical_formula_weight 3576.36
_chemical_properties_physical Air-sensitive,Moisture-sensitive,Oxygen-sensitive
_space_group_crystal_system triclinic
_space_group_IT_number 2
_space_group_name_Hall '-P 1'
_space_group_name_H-M_alt 'P -1'
_atom_sites_solution_hydrogens geom
_audit_creation_date 2022-03-30
_audit_creation_method
;
Olex2 1.2
(compiled 2018.05.29 svn.r3508 for OlexSys, GUI svn.r5506)
;
_audit_update_record
;
2022-06-01 deposited with the CCDC.	2022-08-31 downloaded from the CCDC.
;
_cell_angle_alpha 69.99(3)
_cell_angle_beta 88.96(3)
_cell_angle_gamma 66.13(3)
_cell_formula_units_Z 2
_cell_length_a 19.351(4)
_cell_length_b 22.616(5)
_cell_length_c 30.581(6)
_cell_measurement_reflns_used 127486
_cell_measurement_temperature 100
_cell_measurement_theta_max 72.47
_cell_measurement_theta_min 2.22
_cell_volume 11387(6)
_computing_cell_refinement
;
X-Area Recipe 1.36.0.0 (STOE, 2020)
;
_computing_data_collection
;
X-Area Pilatus3_SV 1.31.170.0 (STOE, 2020)
;
_computing_data_reduction
;
X-Area Integrate 1.78.3.0 (STOE, 2020)
X-Area LANA 1.83.8.0 (STOE, 2020)
;
_computing_molecular_graphics 'Olex2 (Dolomanov et al., 2009)'
_computing_publication_material 'Olex2 (Dolomanov et al., 2009)'
_computing_structure_refinement 'ShelXL (Sheldrick, 2015)'
_computing_structure_solution 'SHELXT 2014/4 (Sheldrick, 2014)'
_diffrn_ambient_temperature 100
_diffrn_detector 'Hybrid Pixel Counting Detector'
_diffrn_detector_area_resol_mean 5.81
_diffrn_detector_type 'Dectris Pilatus 200K'
_diffrn_measured_fraction_theta_full 0.989
_diffrn_measured_fraction_theta_max 0.918
_diffrn_measurement_details
;
 6734 frames, detector distance = 55 mm
;
_diffrn_measurement_device '4-circle diffractometer'
_diffrn_measurement_device_type 'STOE STADIVARI'
_diffrn_measurement_method 'rotation method, \w scans'
_diffrn_radiation_collimation '0.5 mm diameter'
_diffrn_radiation_monochromator 'Graded multilayer mirror'
_diffrn_radiation_polarisn_norm 270
_diffrn_radiation_probe x-ray
_diffrn_radiation_type CuK\a
_diffrn_radiation_wavelength 1.54178
_diffrn_reflns_av_R_equivalents 0.1026
_diffrn_reflns_av_unetI/netI 0.0897
_diffrn_reflns_Laue_measured_fraction_full 0.989
_diffrn_reflns_Laue_measured_fraction_max 0.918
_diffrn_reflns_limit_h_max 21
_diffrn_reflns_limit_h_min -23
_diffrn_reflns_limit_k_max 27
_diffrn_reflns_limit_k_min -27
_diffrn_reflns_limit_l_max 31
_diffrn_reflns_limit_l_min -38
_diffrn_reflns_number 307544
_diffrn_reflns_point_group_measured_fraction_full 0.989
_diffrn_reflns_point_group_measured_fraction_max 0.918
_diffrn_reflns_theta_full 67.679
_diffrn_reflns_theta_max 77.195
_diffrn_reflns_theta_min 2.252
_diffrn_source 'sealed x-ray tube'
_diffrn_source_current 0.600
_diffrn_source_power 0.030
_diffrn_source_target Cu
_diffrn_source_type 'Xenocs Cu microfocus tube'
_diffrn_source_voltage 50
_exptl_absorpt_coefficient_mu 2.095
_exptl_absorpt_correction_T_max 0.7001
_exptl_absorpt_correction_T_min 0.1272
_exptl_absorpt_correction_type multi-scan
_exptl_absorpt_process_details
;
STOE X-Red32, absorption correction by Gaussian integration, analogous to
P. Coppens in: F. R. Ahmed (Editor), "Crystallographic Computing", Munksgaard,
Copenhagen (1970), 255 - 270. Afterwards scaling of reflection intensities was
performed within STOE LANA. J. Koziskova, F. Hahn, J. Richter, J. Kozisek, Acta
Chimica Slovaca, vol. 9, no. 2, 2016, pp. 136 - 140.
Finally a spherical absorption correction was done within STOE LANA.
;
_exptl_crystal_colour Orange
_exptl_crystal_density_diffrn 1.043
_exptl_crystal_description Plate
_exptl_crystal_F_000 3848
_exptl_crystal_recrystallization_method 'Re-crystallisation from solvent: toluene'
_exptl_crystal_size_max 0.44
_exptl_crystal_size_mid 0.233
_exptl_crystal_size_min 0.08
_refine_diff_density_max 0.736
_refine_diff_density_min -0.608
_refine_diff_density_rms 0.063
_refine_ls_extinction_method none
_refine_ls_goodness_of_fit_ref 0.860
_refine_ls_hydrogen_treatment constr
_refine_ls_matrix_type full
_refine_ls_number_parameters 2475
_refine_ls_number_reflns 44350
_refine_ls_number_restraints 1969
_refine_ls_restrained_S_all 0.854
_refine_ls_R_factor_all 0.0997
_refine_ls_R_factor_gt 0.0627
_refine_ls_shift/su_max 0.004
_refine_ls_shift/su_mean 0.000
_refine_ls_structure_factor_coef Fsqd
_refine_ls_weighting_details 'w=1/[\s^2^(Fo^2^)+(0.0942P)^2^] where P=(Fo^2^+2Fc^2^)/3'
_refine_ls_weighting_scheme calc
_refine_ls_wR_factor_gt 0.1521
_refine_ls_wR_factor_ref 0.1642
_reflns_Friedel_coverage 0.000
_reflns_number_gt 24221
_reflns_number_total 44350
_reflns_threshold_expression 'I > 2\s(I)'
_cod_data_source_file d2dt01739c2.cif
_cod_data_source_block 3K
_cod_original_cell_volume 11387(5)
_cod_database_code 7711107
_shelx_shelxl_version_number 2018/1
_shelx_space_group_comment
;
The symmetry employed for this shelxl refinement is uniquely defined
by the following loop, which should always be used as a source of
symmetry information in preference to the above space-group names.
They are only intended as comments.
;
_shelx_estimated_absorpt_t_max 0.850
_shelx_estimated_absorpt_t_min 0.459
_olex2_refinement_description
;
1. Fixed Uiso
 At 1.2 times of:
  All C(H) groups, All C(H,H) groups
 At 1.5 times of:
  All C(H,H,H) groups
2. Restrained distances
 C215-C221 \\sim C222-C228
 with sigma of 0.02
 C215-C216 \\sim C215-C220 \\sim C222-C223 \\sim C222-C227
 with sigma of 0.02
 C216-C217 \\sim C219-C220 \\sim C223-C224 \\sim C226-C227
 with sigma of 0.02
 C217-C218 \\sim C218-C219 \\sim C224-C225 \\sim C225-C226
 with sigma of 0.02
3. Uiso/Uaniso restraints and constraints
All non-hydrogen atoms have similar U: within 2A with sigma of 0.01 and sigma
for terminal atoms of 0.02
4. Others
 Sof(C48)=Sof(H48A)=Sof(H48B)=Sof(H48C)=Sof(C49)=Sof(H49A)=Sof(H49B)=Sof(H49C)=
 Sof(C50)=Sof(H50A)=Sof(H50B)=Sof(H50C)=Sof(C70)=Sof(C71)=Sof(H71A)=Sof(H71B)=
 Sof(H71C)=Sof(C72)=Sof(H72A)=Sof(H72B)=Sof(H72C)=Sof(C73)=Sof(H73A)=Sof(H73B)=
 Sof(H73C)=Sof(C130)=Sof(H13A)=Sof(H13B)=Sof(H13C)=Sof(C131)=Sof(H13D)=
 Sof(H13E)=Sof(H13F)=Sof(C132)=Sof(H13G)=Sof(H13H)=Sof(H13I)=Sof(C193)=
 Sof(H19M)=Sof(H19N)=Sof(H19O)=Sof(C194)=Sof(H19P)=Sof(H19Q)=Sof(H19R)=
 Sof(C195)=Sof(H19S)=Sof(H19T)=Sof(H19U)=Sof(C222)=Sof(C223)=Sof(H223)=
 Sof(C224)=Sof(H224)=Sof(C225)=Sof(H225)=Sof(C226)=Sof(H226)=Sof(C227)=
 Sof(H227)=Sof(C228)=Sof(H22F)=Sof(H22G)=Sof(H22H)=1-FVAR(1)
 Sof(C45)=Sof(H45A)=Sof(H45B)=Sof(H45C)=Sof(C46)=Sof(H46A)=Sof(H46B)=Sof(H46C)=
 Sof(C47)=Sof(H47A)=Sof(H47B)=Sof(H47C)=Sof(C66)=Sof(C67)=Sof(H67A)=Sof(H67B)=
 Sof(H67C)=Sof(C68)=Sof(H68A)=Sof(H68B)=Sof(H68C)=Sof(C69)=Sof(H69A)=Sof(H69B)=
 Sof(H69C)=Sof(C127)=Sof(H12A)=Sof(H12B)=Sof(H12C)=Sof(C128)=Sof(H12D)=
 Sof(H12E)=Sof(H12F)=Sof(C129)=Sof(H12G)=Sof(H12H)=Sof(H12I)=Sof(C190)=
 Sof(H19D)=Sof(H19E)=Sof(H19F)=Sof(C191)=Sof(H19G)=Sof(H19H)=Sof(H19I)=
 Sof(C192)=Sof(H19J)=Sof(H19K)=Sof(H19L)=Sof(C215)=Sof(C216)=Sof(H216)=
 Sof(C217)=Sof(H217)=Sof(C218)=Sof(H218)=Sof(C219)=Sof(H219)=Sof(C220)=
 Sof(H220)=Sof(C221)=Sof(H22C)=Sof(H22D)=Sof(H22E)=FVAR(1)
5.a Secondary CH2 refined with riding coordinates:
 C22(H22A,H22B), C37(H37A,H37B), C55(H55A,H55B), C74(H74A,H74B), C89(H89A,
 H89B), C104(H10J,H10K), C119(H11S,H11T), C137(H13S,H13T), C152(H15J,H15K),
 C167(H16V,H16W), C182(H18G,H18H), C200(H20D,H20E)
5.b Aromatic/amide H refined with riding coordinates:
 C1(H1), C2(H2), C3(H3), C4(H4), C5(H5), C6(H6), C7(H7), C10(H10), C12(H12),
 C25(H25), C27(H27), C40(H40), C42(H42), C58(H58), C60(H60), C77(H77), C79(H79),
  C92(H92), C94(H94), C107(H107), C109(H109), C122(H122), C124(H124),
 C140(H140), C142(H142), C155(H155), C157(H157), C170(H170), C172(H172),
 C185(H185), C187(H187), C202(H202), C203(H203), C204(H204), C205(H205),
 C206(H206), C209(H209), C210(H210), C211(H211), C212(H212), C213(H213),
 C216(H216), C217(H217), C218(H218), C219(H219), C220(H220), C223(H223),
 C224(H224), C225(H225), C226(H226), C227(H227)
5.c Idealised Me refined as rotating group:
 C15(H15A,H15B,H15C), C16(H16A,H16B,H16C), C17(H17A,H17B,H17C), C19(H19A,H19B,
 H19C), C20(H20A,H20B,H20C), C21(H21A,H21B,H21C), C30(H30A,H30B,H30C), C31(H31A,
 H31B,H31C), C32(H32A,H32B,H32C), C34(H34A,H34B,H34C), C35(H35A,H35B,H35C),
 C36(H36A,H36B,H36C), C45(H45A,H45B,H45C), C46(H46A,H46B,H46C), C47(H47A,H47B,
 H47C), C48(H48A,H48B,H48C), C49(H49A,H49B,H49C), C50(H50A,H50B,H50C), C52(H52A,
 H52B,H52C), C53(H53A,H53B,H53C), C54(H54A,H54B,H54C), C63(H63A,H63B,H63C),
 C64(H64A,H64B,H64C), C65(H65A,H65B,H65C), C67(H67A,H67B,H67C), C68(H68A,H68B,
 H68C), C69(H69A,H69B,H69C), C71(H71A,H71B,H71C), C72(H72A,H72B,H72C), C73(H73A,
 H73B,H73C), C82(H82A,H82B,H82C), C83(H83A,H83B,H83C), C84(H84A,H84B,H84C),
 C86(H86A,H86B,H86C), C87(H87A,H87B,H87C), C88(H88A,H88B,H88C), C97(H97A,H97B,
 H97C), C98(H98A,H98B,H98C), C99(H99A,H99B,H99C), C101(H10A,H10B,H10C),
 C102(H10D,H10E,H10F), C103(H10G,H10H,H10I), C112(H11A,H11B,H11C), C113(H11D,
 H11E,H11F), C114(H11G,H11H,H11I), C116(H11J,H11K,H11L), C117(H11M,H11N,H11O),
 C118(H11P,H11Q,H11R), C127(H12A,H12B,H12C), C128(H12D,H12E,H12F), C129(H12G,
 H12H,H12I), C130(H13A,H13B,H13C), C131(H13D,H13E,H13F), C132(H13G,H13H,H13I),
 C134(H13J,H13K,H13L), C135(H13M,H13N,H13O), C136(H13P,H13Q,H13R), C145(H14A,
 H14B,H14C), C146(H14D,H14E,H14F), C147(H14G,H14H,H14I), C149(H14J,H14K,H14L),
 C150(H15D,H15E,H15F), C151(H15G,H15H,H15I), C160(H16D,H16E,H16F), C161(H16G,
 H16H,H16I), C162(H16J,H16K,H16L), C164(H16M,H16N,H16O), C165(H16P,H16Q,H16R),
 C166(H16S,H16T,H16U), C175(H17D,H17E,H17F), C176(H17G,H17H,H17I), C177(H17J,
 H17K,H17L), C179(H17M,H17N,H17O), C180(H18A,H18B,H18C), C181(H18D,H18E,H18F),
 C190(H19D,H19E,H19F), C191(H19G,H19H,H19I), C192(H19J,H19K,H19L), C193(H19M,
 H19N,H19O), C194(H19P,H19Q,H19R), C195(H19S,H19T,H19U), C197(H19V,H19W,H19X),
 C198(H19Y,H,HA), C199(H19Z,HB,HC), C207(H20F,H20G,H20H), C214(H21D,H21E,H21F),
 C221(H22C,H22D,H22E), C228(H22F,H22G,H22H)
;
_olex2_submission_special_instructions 'No special instructions were received'

loop_
_space_group_symop_operation_xyz
'x, y, z'
'-x, -y, -z'

loop_
_atom_site_label
_atom_site_type_symbol
_atom_site_fract_x
_atom_site_fract_y
_atom_site_fract_z
_atom_site_U_iso_or_equiv
_atom_site_adp_type
_atom_site_occupancy
_atom_site_site_symmetry_order
_atom_site_calc_flag
_atom_site_refinement_flags_posn
_atom_site_refinement_flags_adp
_atom_site_refinement_flags_occupancy
_atom_site_disorder_assembly
_atom_site_disorder_group
Ti1 Ti 0.44045(3) 0.60805(3) 0.77613(2) 0.04133(15) Uani 1 1 d . U . . .
Ti2 Ti 0.74843(3) 0.45814(3) 0.61106(2) 0.03775(14) Uani 1 1 d . U . . .
Ti3 Ti 0.95641(3) 0.38165(3) 0.79340(2) 0.03400(13) Uani 1 1 d . U . . .
Ti4 Ti 0.67264(3) 0.15381(3) 0.86725(2) 0.03654(14) Uani 1 1 d . U . . .
K1 K 0.52158(4) 0.43440(4) 0.75932(3) 0.04640(19) Uani 1 1 d . U . . .
K2 K 0.74960(4) 0.40622(4) 0.74856(2) 0.04167(17) Uani 1 1 d . U . . .
K3 K 0.66258(5) 0.32715(4) 0.87243(3) 0.0526(2) Uani 1 1 d . U . . .
O1 O 0.44285(14) 0.53937(13) 0.83797(8) 0.0474(6) Uani 1 1 d . U . . .
O2 O 0.51595(15) 0.42582(13) 0.85095(9) 0.0555(7) Uani 1 1 d . U . . .
O3 O 0.54597(13) 0.53895(12) 0.77173(8) 0.0426(6) Uani 1 1 d . U . . .
O4 O 0.66143(13) 0.45284(13) 0.80690(9) 0.0486(6) Uani 1 1 d . U . . .
O5 O 0.67984(13) 0.45946(12) 0.65813(8) 0.0421(5) Uani 1 1 d . U . . .
O6 O 0.56608(14) 0.48195(13) 0.68074(9) 0.0537(7) Uani 1 1 d . U . . .
O7 O 0.83507(13) 0.42683(12) 0.66389(8) 0.0401(5) Uani 1 1 d . U . . .
O8 O 0.89699(12) 0.41968(11) 0.72564(7) 0.0368(5) Uani 1 1 d . U . . .
O9 O 0.87408(12) 0.35359(12) 0.81543(8) 0.0398(5) Uani 1 1 d . U . . .
O10 O 0.80423(16) 0.30379(15) 0.85497(11) 0.0648(8) Uani 1 1 d . U . . .
O11 O 0.68660(13) 0.24168(11) 0.82709(8) 0.0401(5) Uani 1 1 d . U . . .
O12 O 0.66629(13) 0.33387(12) 0.76172(8) 0.0452(6) Uani 1 1 d . U . . .
O13 O 0.56277(13) 0.20398(12) 0.84867(8) 0.0429(5) Uani 1 1 d . U . . .
O14 O 0.51246(18) 0.31210(17) 0.79447(14) 0.0947(12) Uani 1 1 d . U . . .
O15 O 0.40173(13) 0.56964(12) 0.74277(8) 0.0428(6) Uani 1 1 d . U . . .
O16 O 0.34164(13) 0.67656(12) 0.76965(8) 0.0447(6) Uani 1 1 d . U . . .
O17 O 0.48761(13) 0.65152(12) 0.79793(8) 0.0433(6) Uani 1 1 d . U . . .
O18 O 0.66920(13) 0.49233(13) 0.56446(8) 0.0457(6) Uani 1 1 d . U . . .
O19 O 0.74604(12) 0.54785(11) 0.59655(7) 0.0374(5) Uani 1 1 d . U . . .
O20 O 0.78343(13) 0.36340(12) 0.62287(8) 0.0406(5) Uani 1 1 d . U . . .
O21 O 1.01200(13) 0.34288(11) 0.85159(7) 0.0390(5) Uani 1 1 d . U . . .
O22 O 1.01632(12) 0.30375(11) 0.77966(7) 0.0373(5) Uani 1 1 d . U . . .
O23 O 0.90239(12) 0.47442(11) 0.78811(7) 0.0345(5) Uani 1 1 d . U . . .
O24 O 0.67491(12) 0.18468(11) 0.91596(8) 0.0410(5) Uani 1 1 d . U . . .
O25 O 0.67678(13) 0.06878(11) 0.91042(8) 0.0416(5) Uani 1 1 d . U . . .
O26 O 0.69286(12) 0.12194(11) 0.81907(8) 0.0381(5) Uani 1 1 d . U . . .
N1 N 0.44865(16) 0.68012(15) 0.70677(10) 0.0411(6) Uani 1 1 d . U . . .
N2 N 0.82416(15) 0.45187(14) 0.55536(9) 0.0381(6) Uani 1 1 d . U . . .
N3 N 1.04585(14) 0.41993(13) 0.76764(9) 0.0340(6) Uani 1 1 d . U . . .
N4 N 0.80199(15) 0.10184(14) 0.88476(9) 0.0364(6) Uani 1 1 d . U . . .
C1 C 0.4721(2) 0.4738(2) 0.86128(14) 0.0565(10) Uani 1 1 d . U . . .
H1 H 0.456958 0.460463 0.891527 0.068 Uiso 1 1 calc R . . . .
C2 C 0.6070(2) 0.50951(19) 0.80037(14) 0.0478(9) Uani 1 1 d . U . . .
H2 H 0.611591 0.534007 0.819132 0.057 Uiso 1 1 calc R . . . .
C3 C 0.6124(2) 0.4609(2) 0.65792(13) 0.0518(9) Uani 1 1 d . U . . .
H3 H 0.598882 0.443086 0.637112 0.062 Uiso 1 1 calc R . . . .
C4 C 0.88988(18) 0.42685(16) 0.68435(11) 0.0369(7) Uani 1 1 d . U . . .
H4 H 0.928967 0.432878 0.666624 0.044 Uiso 1 1 calc R . . . .
C5 C 0.8553(2) 0.3216(2) 0.85232(15) 0.0577(10) Uani 1 1 d . U . . .
H5 H 0.884423 0.310247 0.881077 0.069 Uiso 1 1 calc R . . . .
C6 C 0.6740(2) 0.27384(18) 0.78280(12) 0.0448(8) Uani 1 1 d . U . . .
H6 H 0.670078 0.249126 0.764045 0.054 Uiso 1 1 calc R . . . .
C7 C 0.5087(2) 0.2608(2) 0.82026(15) 0.0573(10) Uani 1 1 d . U . . .
H7 H 0.459253 0.261512 0.820011 0.069 Uiso 1 1 calc R . . . .
C8 C 0.3589(2) 0.59776(18) 0.70038(13) 0.0455(8) Uani 1 1 d . U . . .
C9 C 0.38173(19) 0.63958(18) 0.66320(13) 0.0433(8) Uani 1 1 d . U . . .
C10 C 0.33904(19) 0.67234(18) 0.61915(13) 0.0447(8) Uani 1 1 d . U . . .
H10 H 0.354226 0.701245 0.594187 0.054 Uiso 1 1 calc R . . . .
C11 C 0.2746(2) 0.66354(19) 0.61103(14) 0.0482(8) Uani 1 1 d . U . . .
C12 C 0.2552(2) 0.61981(19) 0.64828(14) 0.0492(9) Uani 1 1 d . U . . .
H12 H 0.211866 0.612414 0.642398 0.059 Uiso 1 1 calc R . . . .
C13 C 0.2948(2) 0.58625(18) 0.69346(13) 0.0458(8) Uani 1 1 d . U . . .
C14 C 0.2238(2) 0.7028(2) 0.56347(16) 0.0579(10) Uani 1 1 d . U . . .
C15 C 0.1422(2) 0.7494(2) 0.57056(17) 0.0736(13) Uani 1 1 d . U . . .
H15A H 0.123068 0.720544 0.594640 0.110 Uiso 1 1 calc GR . . . .
H15B H 0.107743 0.771365 0.540873 0.110 Uiso 1 1 calc GR . . . .
H15C H 0.144613 0.785311 0.580609 0.110 Uiso 1 1 calc GR . . . .
C16 C 0.2172(3) 0.6508(3) 0.54621(19) 0.0874(16) Uani 1 1 d . U . . .
H16A H 0.266541 0.624314 0.538132 0.131 Uiso 1 1 calc GR . . . .
H16B H 0.178567 0.674863 0.518281 0.131 Uiso 1 1 calc GR . . . .
H16C H 0.202197 0.618973 0.570872 0.131 Uiso 1 1 calc GR . . . .
C17 C 0.2484(3) 0.7544(3) 0.52824(16) 0.0802(15) Uani 1 1 d . U . . .
H17A H 0.250738 0.787160 0.541833 0.120 Uiso 1 1 calc GR . . . .
H17B H 0.211414 0.780034 0.499473 0.120 Uiso 1 1 calc GR . . . .
H17C H 0.298875 0.729366 0.520754 0.120 Uiso 1 1 calc GR . . . .
C18 C 0.2678(2) 0.5414(2) 0.73383(14) 0.0505(9) Uani 1 1 d . U . . .
C19 C 0.3320(2) 0.4684(2) 0.76060(14) 0.0576(10) Uani 1 1 d . U . . .
H19A H 0.368137 0.472170 0.780335 0.086 Uiso 1 1 calc GR . . . .
H19B H 0.358714 0.448456 0.737987 0.086 Uiso 1 1 calc GR . . . .
H19C H 0.309791 0.438278 0.780428 0.086 Uiso 1 1 calc GR . . . .
C20 C 0.2394(2) 0.5794(2) 0.76738(15) 0.0599(11) Uani 1 1 d . U . . .
H20A H 0.280454 0.587429 0.778866 0.090 Uiso 1 1 calc GR . . . .
H20B H 0.223337 0.551220 0.794009 0.090 Uiso 1 1 calc GR . . . .
H20C H 0.195908 0.624043 0.750966 0.090 Uiso 1 1 calc GR . . . .
C21 C 0.2007(2) 0.5313(2) 0.71685(15) 0.0573(10) Uani 1 1 d . U . . .
H21A H 0.158463 0.576739 0.700284 0.086 Uiso 1 1 calc GR . . . .
H21B H 0.183815 0.504788 0.743923 0.086 Uiso 1 1 calc GR . . . .
H21C H 0.216980 0.505833 0.695478 0.086 Uiso 1 1 calc GR . . . .
C22 C 0.45146(18) 0.64883(18) 0.67110(12) 0.0405(8) Uani 1 1 d . U . . .
H22A H 0.495962 0.602981 0.681142 0.049 Uiso 1 1 calc R . . . .
H22B H 0.459272 0.678753 0.640985 0.049 Uiso 1 1 calc R . . . .
C23 C 0.32325(19) 0.74475(18) 0.76219(13) 0.0439(8) Uani 1 1 d . U . . .
C24 C 0.35040(19) 0.78230(19) 0.72552(13) 0.0460(8) Uani 1 1 d . U . . .
C25 C 0.33868(19) 0.84947(19) 0.71780(13) 0.0456(8) Uani 1 1 d . U . . .
H25 H 0.358608 0.873079 0.692592 0.055 Uiso 1 1 calc R . . . .
C26 C 0.2982(2) 0.88258(19) 0.74650(14) 0.0480(8) Uani 1 1 d . U . . .
C27 C 0.2682(2) 0.84530(19) 0.78132(13) 0.0494(9) Uani 1 1 d . U . . .
H27 H 0.238329 0.868296 0.800511 0.059 Uiso 1 1 calc R . . . .
C28 C 0.27805(19) 0.77681(19) 0.79072(13) 0.0464(8) Uani 1 1 d . U . . .
C29 C 0.2876(2) 0.9562(2) 0.74098(15) 0.0534(9) Uani 1 1 d . U . . .
C30 C 0.2039(2) 1.0026(2) 0.74059(15) 0.0612(11) Uani 1 1 d . U . . .
H30A H 0.172356 1.005480 0.714561 0.092 Uiso 1 1 calc GR . . . .
H30B H 0.198393 1.049274 0.736583 0.092 Uiso 1 1 calc GR . . . .
H30C H 0.187229 0.982902 0.770393 0.092 Uiso 1 1 calc GR . . . .
C31 C 0.3359(3) 0.9483(2) 0.78225(18) 0.0751(14) Uani 1 1 d . U . . .
H31A H 0.318875 0.926944 0.811421 0.113 Uiso 1 1 calc GR . . . .
H31B H 0.330870 0.994130 0.780116 0.113 Uiso 1 1 calc GR . . . .
H31C H 0.389366 0.918728 0.782146 0.113 Uiso 1 1 calc GR . . . .
C32 C 0.3114(3) 0.9935(2) 0.69564(16) 0.0696(13) Uani 1 1 d . U . . .
H32A H 0.366036 0.967631 0.695555 0.104 Uiso 1 1 calc GR . . . .
H32B H 0.301180 1.040495 0.693781 0.104 Uiso 1 1 calc GR . . . .
H32C H 0.282277 0.996325 0.668542 0.104 Uiso 1 1 calc GR . . . .
C33 C 0.2371(2) 0.7405(2) 0.82621(14) 0.0504(9) Uani 1 1 d . U . . .
C34 C 0.2903(2) 0.6668(2) 0.86137(14) 0.0600(11) Uani 1 1 d . U . . .
H34A H 0.314235 0.636095 0.844004 0.090 Uiso 1 1 calc GR . . . .
H34B H 0.260270 0.648015 0.883369 0.090 Uiso 1 1 calc GR . . . .
H34C H 0.329975 0.669694 0.878875 0.090 Uiso 1 1 calc GR . . . .
C35 C 0.1968(2) 0.7839(2) 0.85496(15) 0.0628(11) Uani 1 1 d . U . . .
H35A H 0.234015 0.791393 0.871131 0.094 Uiso 1 1 calc GR . . . .
H35B H 0.172504 0.759530 0.878221 0.094 Uiso 1 1 calc GR . . . .
H35C H 0.157886 0.828820 0.834165 0.094 Uiso 1 1 calc GR . . . .
C36 C 0.1756(2) 0.7357(2) 0.79930(16) 0.0654(12) Uani 1 1 d . U . . .
H36A H 0.140374 0.782336 0.778328 0.098 Uiso 1 1 calc GR . . . .
H36B H 0.147449 0.714638 0.821532 0.098 Uiso 1 1 calc GR . . . .
H36C H 0.199356 0.706902 0.780693 0.098 Uiso 1 1 calc GR . . . .
C37 C 0.3817(2) 0.75127(18) 0.68961(13) 0.0462(8) Uani 1 1 d . U . . .
H37A H 0.397466 0.783808 0.665539 0.055 Uiso 1 1 calc R . . . .
H37B H 0.339790 0.748096 0.673824 0.055 Uiso 1 1 calc R . . . .
C38 C 0.51848(18) 0.69760(17) 0.78469(12) 0.0412(8) Uani 1 1 d . U . . .
C39 C 0.53192(19) 0.72139(18) 0.73855(13) 0.0435(8) Uani 1 1 d . U . . .
C40 C 0.55722(19) 0.77330(19) 0.72183(13) 0.0467(8) Uani 1 1 d . U . . .
H40 H 0.563094 0.789160 0.689550 0.056 Uiso 1 1 calc R . . . .
C41 C 0.5739(2) 0.80234(19) 0.75023(14) 0.0486(8) Uani 1 1 d . U . . .
C42 C 0.5640(2) 0.77521(19) 0.79666(14) 0.0492(9) Uani 1 1 d . U . . .
H42 H 0.575999 0.793444 0.817704 0.059 Uiso 1 1 calc R . . . .
C43 C 0.53817(19) 0.72382(18) 0.81541(13) 0.0449(8) Uani 1 1 d . U . . .
C44 C 0.6007(2) 0.8612(2) 0.73197(16) 0.0578(10) Uani 1 1 d . U . . .
C45 C 0.6568(6) 0.8545(5) 0.7681(3) 0.099(3) Uani 0.658(3) 1 d . U P A 1
H45A H 0.678486 0.887990 0.754174 0.149 Uiso 0.658(3) 1 calc GR . P A 1
H45B H 0.697828 0.807270 0.779343 0.149 Uiso 0.658(3) 1 calc GR . P A 1
H45C H 0.631155 0.863780 0.794482 0.149 Uiso 0.658(3) 1 calc GR . P A 1
C46 C 0.5389(5) 0.9291(5) 0.7104(5) 0.124(4) Uani 0.658(3) 1 d . U P A 1
H46A H 0.508231 0.941793 0.734337 0.186 Uiso 0.658(3) 1 calc GR . P A 1
H46B H 0.506708 0.928628 0.686243 0.186 Uiso 0.658(3) 1 calc GR . P A 1
H46C H 0.559580 0.963191 0.695894 0.186 Uiso 0.658(3) 1 calc GR . P A 1
C47 C 0.6540(6) 0.8494(5) 0.6936(3) 0.099(2) Uani 0.658(3) 1 d . U P A 1
H47A H 0.625800 0.849454 0.667223 0.148 Uiso 0.658(3) 1 calc GR . P A 1
H47B H 0.698532 0.804610 0.707169 0.148 Uiso 0.658(3) 1 calc GR . P A 1
H47C H 0.670853 0.886782 0.682281 0.148 Uiso 0.658(3) 1 calc GR . P A 1
C48 C 0.6810(8) 0.8323(8) 0.7459(7) 0.077(4) Uani 0.342(3) 1 d . U P A 2
H48A H 0.706395 0.790727 0.738112 0.116 Uiso 0.342(3) 1 calc GR . P A 2
H48B H 0.691310 0.819851 0.779922 0.116 Uiso 0.342(3) 1 calc GR . P A 2
H48C H 0.700432 0.866661 0.729398 0.116 Uiso 0.342(3) 1 calc GR . P A 2
C49 C 0.5540(8) 0.9184(6) 0.7530(6) 0.067(3) Uani 0.342(3) 1 d . U P A 2
H49A H 0.570221 0.900011 0.786914 0.101 Uiso 0.342(3) 1 calc GR . P A 2
H49B H 0.499399 0.930805 0.746976 0.101 Uiso 0.342(3) 1 calc GR . P A 2
H49C H 0.563460 0.959730 0.737987 0.101 Uiso 0.342(3) 1 calc GR . P A 2
C50 C 0.5796(11) 0.8995(8) 0.6786(5) 0.077(3) Uani 0.342(3) 1 d . U P A 2
H50A H 0.604480 0.931105 0.667863 0.116 Uiso 0.342(3) 1 calc GR . P A 2
H50B H 0.524145 0.926312 0.670764 0.116 Uiso 0.342(3) 1 calc GR . P A 2
H50C H 0.596761 0.865729 0.662987 0.116 Uiso 0.342(3) 1 calc GR . P A 2
C51 C 0.5286(2) 0.6973(2) 0.86679(13) 0.0488(9) Uani 1 1 d . U . . .
C52 C 0.4424(2) 0.7248(2) 0.86995(14) 0.0580(11) Uani 1 1 d . U . . .
H52A H 0.418992 0.775672 0.856695 0.087 Uiso 1 1 calc GR . . . .
H52B H 0.434580 0.708782 0.902931 0.087 Uiso 1 1 calc GR . . . .
H52C H 0.418841 0.707261 0.852220 0.087 Uiso 1 1 calc GR . . . .
C53 C 0.5645(2) 0.7239(2) 0.89483(14) 0.0559(10) Uani 1 1 d . U . . .
H53A H 0.618948 0.708243 0.891986 0.084 Uiso 1 1 calc GR . . . .
H53B H 0.558131 0.705871 0.927948 0.084 Uiso 1 1 calc GR . . . .
H53C H 0.539490 0.774803 0.882715 0.084 Uiso 1 1 calc GR . . . .
C54 C 0.5663(2) 0.6171(2) 0.88961(13) 0.0553(10) Uani 1 1 d . U . . .
H54A H 0.540192 0.598134 0.874876 0.083 Uiso 1 1 calc GR . . . .
H54B H 0.562527 0.602884 0.923301 0.083 Uiso 1 1 calc GR . . . .
H54C H 0.620210 0.599551 0.885103 0.083 Uiso 1 1 calc GR . . . .
C55 C 0.52118(19) 0.68798(18) 0.70708(12) 0.0430(8) Uani 1 1 d . U . . .
H55A H 0.564082 0.641282 0.716082 0.052 Uiso 1 1 calc R . . . .
H55B H 0.524361 0.715410 0.674649 0.052 Uiso 1 1 calc R . . . .
C56 C 0.6537(2) 0.5274(2) 0.51742(12) 0.0464(8) Uani 1 1 d . U . . .
C57 C 0.71246(19) 0.50449(18) 0.49198(12) 0.0418(8) Uani 1 1 d . U . . .
C58 C 0.69796(19) 0.53586(17) 0.44367(11) 0.0407(8) Uani 1 1 d . U . . .
H58 H 0.738003 0.521327 0.425948 0.049 Uiso 1 1 calc R . . . .
C59 C 0.6274(2) 0.58772(19) 0.41980(12) 0.0446(8) Uani 1 1 d . U . . .
C60 C 0.5708(2) 0.6106(2) 0.44625(13) 0.0563(10) Uani 1 1 d . U . . .
H60 H 0.522388 0.646644 0.430501 0.068 Uiso 1 1 calc R . . . .
C61 C 0.5824(2) 0.5829(2) 0.49467(13) 0.0564(10) Uani 1 1 d . U . . .
C62 C 0.6077(2) 0.6198(2) 0.36669(13) 0.0501(9) Uani 1 1 d . U . . .
C63 C 0.6784(2) 0.5939(2) 0.34390(13) 0.0573(10) Uani 1 1 d . U . . .
H63A H 0.716430 0.607303 0.353088 0.086 Uiso 1 1 calc GR . . . .
H63B H 0.664838 0.614363 0.309647 0.086 Uiso 1 1 calc GR . . . .
H63C H 0.699598 0.543124 0.354251 0.086 Uiso 1 1 calc GR . . . .
C64 C 0.5484(3) 0.5990(3) 0.35220(14) 0.0692(13) Uani 1 1 d . U . . .
H64A H 0.570839 0.548532 0.360498 0.104 Uiso 1 1 calc GR . . . .
H64B H 0.532324 0.622220 0.318186 0.104 Uiso 1 1 calc GR . . . .
H64C H 0.504111 0.612865 0.368619 0.104 Uiso 1 1 calc GR . . . .
C65 C 0.5748(2) 0.7002(2) 0.34858(15) 0.0680(12) Uani 1 1 d . U . . .
H65A H 0.527150 0.718509 0.361279 0.102 Uiso 1 1 calc GR . . . .
H65B H 0.564692 0.719037 0.314165 0.102 Uiso 1 1 calc GR . . . .
H65C H 0.611774 0.713913 0.358835 0.102 Uiso 1 1 calc GR . . . .
C66 C 0.5179(4) 0.6199(4) 0.5195(2) 0.0431(14) Uani 0.658(3) 1 d . U P A 1
C67 C 0.5480(9) 0.6348(6) 0.5568(5) 0.045(2) Uani 0.658(3) 1 d . U P A 1
H67A H 0.589309 0.591985 0.578045 0.068 Uiso 0.658(3) 1 calc GR . P A 1
H67B H 0.506976 0.652412 0.574530 0.068 Uiso 0.658(3) 1 calc GR . P A 1
H67C H 0.567612 0.669687 0.542405 0.068 Uiso 0.658(3) 1 calc GR . P A 1
C68 C 0.4552(3) 0.6908(4) 0.4863(2) 0.0590(18) Uani 0.658(3) 1 d . U P A 1
H68A H 0.415341 0.709818 0.504278 0.088 Uiso 0.658(3) 1 calc GR . P A 1
H68B H 0.432679 0.683728 0.461102 0.088 Uiso 0.658(3) 1 calc GR . P A 1
H68C H 0.478066 0.723347 0.472587 0.088 Uiso 0.658(3) 1 calc GR . P A 1
C69 C 0.4831(4) 0.5666(4) 0.5405(3) 0.0559(17) Uani 0.658(3) 1 d . U P A 1
H69A H 0.524150 0.520626 0.557696 0.084 Uiso 0.658(3) 1 calc GR . P A 1
H69B H 0.455677 0.564190 0.514934 0.084 Uiso 0.658(3) 1 calc GR . P A 1
H69C H 0.447656 0.581312 0.561903 0.084 Uiso 0.658(3) 1 calc GR . P A 1
C70 C 0.5161(9) 0.5884(8) 0.5268(5) 0.051(3) Uani 0.342(3) 1 d . U P A 2
C71 C 0.5419(18) 0.6156(12) 0.5608(12) 0.059(6) Uani 0.342(3) 1 d . U P A 2
H71A H 0.590002 0.579531 0.580315 0.089 Uiso 0.342(3) 1 calc GR . P A 2
H71B H 0.502673 0.627266 0.581077 0.089 Uiso 0.342(3) 1 calc GR . P A 2
H71C H 0.549198 0.657166 0.542618 0.089 Uiso 0.342(3) 1 calc GR . P A 2
C72 C 0.4446(8) 0.6453(9) 0.4958(5) 0.080(4) Uani 0.342(3) 1 d . U P A 2
H72A H 0.432390 0.687706 0.502198 0.121 Uiso 0.342(3) 1 calc GR . P A 2
H72B H 0.402526 0.631338 0.501992 0.121 Uiso 0.342(3) 1 calc GR . P A 2
H72C H 0.452197 0.653950 0.462757 0.121 Uiso 0.342(3) 1 calc GR . P A 2
C73 C 0.5034(10) 0.5226(9) 0.5558(6) 0.066(4) Uani 0.342(3) 1 d . U P A 2
H73A H 0.477351 0.529908 0.582510 0.099 Uiso 0.342(3) 1 calc GR . P A 2
H73B H 0.552812 0.482110 0.567262 0.099 Uiso 0.342(3) 1 calc GR . P A 2
H73C H 0.471963 0.514514 0.535659 0.099 Uiso 0.342(3) 1 calc GR . P A 2
C74 C 0.78690(19) 0.44438(18) 0.51689(11) 0.0402(8) Uani 1 1 d . U . . .
H74A H 0.778058 0.401901 0.530070 0.048 Uiso 1 1 calc R . . . .
H74B H 0.822479 0.437607 0.493514 0.048 Uiso 1 1 calc R . . . .
C75 C 0.80524(18) 0.56479(16) 0.59460(11) 0.0359(7) Uani 1 1 d . U . . .
C76 C 0.85955(18) 0.54227(16) 0.56657(11) 0.0353(7) Uani 1 1 d . U . . .
C77 C 0.92336(18) 0.55446(16) 0.56434(11) 0.0374(7) Uani 1 1 d . U . . .
H77 H 0.959716 0.537497 0.545256 0.045 Uiso 1 1 calc R . . . .
C78 C 0.93650(19) 0.59045(16) 0.58884(11) 0.0381(7) Uani 1 1 d . U . . .
C79 C 0.88075(19) 0.61434(16) 0.61505(11) 0.0379(7) Uani 1 1 d . U . . .
H79 H 0.887796 0.640327 0.631856 0.046 Uiso 1 1 calc R . . . .
C80 C 0.81491(18) 0.60335(16) 0.61880(11) 0.0358(7) Uani 1 1 d . U . . .
C81 C 1.0080(2) 0.60442(19) 0.58421(12) 0.0431(8) Uani 1 1 d . U . . .
C82 C 1.0799(2) 0.5351(2) 0.60354(14) 0.0555(10) Uani 1 1 d . U . . .
H82A H 1.079245 0.511400 0.636929 0.083 Uiso 1 1 calc GR . . . .
H82B H 1.125472 0.544209 0.599850 0.083 Uiso 1 1 calc GR . . . .
H82C H 1.080658 0.505680 0.586159 0.083 Uiso 1 1 calc GR . . . .
C83 C 1.0095(2) 0.6501(2) 0.60944(15) 0.0644(12) Uani 1 1 d . U . . .
H83A H 0.965731 0.695476 0.595938 0.097 Uiso 1 1 calc GR . . . .
H83B H 1.056905 0.656190 0.606109 0.097 Uiso 1 1 calc GR . . . .
H83C H 1.006822 0.628559 0.642828 0.097 Uiso 1 1 calc GR . . . .
C84 C 1.0093(2) 0.6423(2) 0.53254(12) 0.0507(9) Uani 1 1 d . U . . .
H84A H 1.012799 0.612571 0.514878 0.076 Uiso 1 1 calc GR . . . .
H84B H 1.053549 0.653469 0.529450 0.076 Uiso 1 1 calc GR . . . .
H84C H 0.962394 0.685381 0.520059 0.076 Uiso 1 1 calc GR . . . .
C85 C 0.75195(19) 0.63632(17) 0.64497(12) 0.0411(8) Uani 1 1 d . U . . .
C86 C 0.74034(19) 0.57884(17) 0.68545(11) 0.0419(8) Uani 1 1 d . U . . .
H86A H 0.722625 0.552667 0.672343 0.063 Uiso 1 1 calc GR . . . .
H86B H 0.702233 0.600170 0.703494 0.063 Uiso 1 1 calc GR . . . .
H86C H 0.788828 0.547312 0.706142 0.063 Uiso 1 1 calc GR . . . .
C87 C 0.7724(2) 0.68065(18) 0.66535(12) 0.0463(9) Uani 1 1 d . U . . .
H87A H 0.820375 0.651707 0.686930 0.069 Uiso 1 1 calc GR . . . .
H87B H 0.731662 0.700853 0.682435 0.069 Uiso 1 1 calc GR . . . .
H87C H 0.778393 0.717985 0.639826 0.069 Uiso 1 1 calc GR . . . .
C88 C 0.67638(19) 0.68513(19) 0.61118(12) 0.0473(9) Uani 1 1 d . U . . .
H88A H 0.684342 0.721030 0.585487 0.071 Uiso 1 1 calc GR . . . .
H88B H 0.637136 0.707148 0.628390 0.071 Uiso 1 1 calc GR . . . .
H88C H 0.659773 0.658153 0.598245 0.071 Uiso 1 1 calc GR . . . .
C89 C 0.83840(19) 0.51555(17) 0.53388(11) 0.0385(7) Uani 1 1 d . U . . .
H89A H 0.879614 0.505266 0.514215 0.046 Uiso 1 1 calc R . . . .
H89B H 0.791701 0.552992 0.512681 0.046 Uiso 1 1 calc R . . . .
C90 C 0.83219(19) 0.31090(18) 0.61071(11) 0.0403(7) Uani 1 1 d . U . . .
C91 C 0.89282(19) 0.32045(18) 0.58883(11) 0.0389(7) Uani 1 1 d . U . . .
C92 C 0.94479(19) 0.26625(17) 0.57682(11) 0.0399(7) Uani 1 1 d . U . . .
H92 H 0.986801 0.271509 0.562242 0.048 Uiso 1 1 calc R . . . .
C93 C 0.9373(2) 0.20528(18) 0.58535(12) 0.0425(8) Uani 1 1 d . U . . .
C94 C 0.8732(2) 0.20038(19) 0.60431(12) 0.0460(8) Uani 1 1 d . U . . .
H94 H 0.866531 0.159263 0.609459 0.055 Uiso 1 1 calc R . . . .
C95 C 0.8183(2) 0.25321(19) 0.61611(12) 0.0443(8) Uani 1 1 d . U . . .
C96 C 0.9988(2) 0.14273(19) 0.57677(12) 0.0477(9) Uani 1 1 d . U . . .
C97 C 1.0590(2) 0.09697(19) 0.62009(13) 0.0574(10) Uani 1 1 d . U . . .
H97A H 1.085372 0.123239 0.625730 0.086 Uiso 1 1 calc GR . . . .
H97B H 1.096090 0.055846 0.614936 0.086 Uiso 1 1 calc GR . . . .
H97C H 1.034383 0.082415 0.647455 0.086 Uiso 1 1 calc GR . . . .
C98 C 0.9646(2) 0.0988(2) 0.56595(14) 0.0610(11) Uani 1 1 d . U . . .
H98A H 0.943810 0.078159 0.593523 0.092 Uiso 1 1 calc GR . . . .
H98B H 1.004255 0.061728 0.558051 0.092 Uiso 1 1 calc GR . . . .
H98C H 0.923639 0.128007 0.539298 0.092 Uiso 1 1 calc GR . . . .
C99 C 1.0394(2) 0.16884(19) 0.53590(13) 0.0534(10) Uani 1 1 d . U . . .
H99A H 1.001728 0.200965 0.507928 0.080 Uiso 1 1 calc GR . . . .
H99B H 1.076549 0.129258 0.529161 0.080 Uiso 1 1 calc GR . . . .
H99C H 1.065923 0.192959 0.544568 0.080 Uiso 1 1 calc GR . . . .
C100 C 0.7447(2) 0.2483(2) 0.63278(13) 0.0520(9) Uani 1 1 d . U . . .
C101 C 0.7377(3) 0.1836(2) 0.63156(15) 0.0665(12) Uani 1 1 d . U . . .
H10A H 0.740285 0.183336 0.599587 0.100 Uiso 1 1 calc GR . . . .
H10B H 0.688847 0.184432 0.641130 0.100 Uiso 1 1 calc GR . . . .
H10C H 0.779624 0.141741 0.653180 0.100 Uiso 1 1 calc GR . . . .
C102 C 0.6758(2) 0.3132(2) 0.60024(15) 0.0631(12) Uani 1 1 d . U . . .
H10D H 0.676472 0.354944 0.602863 0.095 Uiso 1 1 calc GR . . . .
H10E H 0.628399 0.309921 0.609562 0.095 Uiso 1 1 calc GR . . . .
H10F H 0.678973 0.315801 0.567655 0.095 Uiso 1 1 calc GR . . . .
C103 C 0.7428(2) 0.2440(2) 0.68294(13) 0.0620(12) Uani 1 1 d . U . . .
H10G H 0.784474 0.200665 0.703324 0.093 Uiso 1 1 calc GR . . . .
H10H H 0.693831 0.244866 0.692450 0.093 Uiso 1 1 calc GR . . . .
H10I H 0.748709 0.283637 0.685710 0.093 Uiso 1 1 calc GR . . . .
C104 C 0.89895(18) 0.38868(17) 0.57649(11) 0.0381(7) Uani 1 1 d . U . . .
H10J H 0.919186 0.390464 0.605290 0.046 Uiso 1 1 calc R . . . .
H10K H 0.936086 0.390435 0.553938 0.046 Uiso 1 1 calc R . . . .
C105 C 1.08644(19) 0.31975(17) 0.86970(11) 0.0392(7) Uani 1 1 d . U . . .
C106 C 1.12418(19) 0.36064(17) 0.84726(11) 0.0405(7) Uani 1 1 d . U . . .
C107 C 1.1995(2) 0.34150(19) 0.86354(12) 0.0453(8) Uani 1 1 d . U . . .
H107 H 1.224482 0.369664 0.847845 0.054 Uiso 1 1 calc R . . . .
C108 C 1.2388(2) 0.2813(2) 0.90274(13) 0.0498(9) Uani 1 1 d . U . . .
C109 C 1.1997(2) 0.2415(2) 0.92445(13) 0.0485(9) Uani 1 1 d . U . . .
H109 H 1.226455 0.200411 0.951056 0.058 Uiso 1 1 calc R . . . .
C110 C 1.1246(2) 0.25765(18) 0.90998(12) 0.0450(8) Uani 1 1 d . U . . .
C111 C 1.3221(2) 0.2595(2) 0.92129(14) 0.0576(10) Uani 1 1 d . U . . .
C112 C 1.3734(2) 0.1905(2) 0.91584(15) 0.0726(14) Uani 1 1 d . U . . .
H11A H 1.355144 0.155210 0.932239 0.109 Uiso 1 1 calc GR . . . .
H11B H 1.426001 0.175169 0.929388 0.109 Uiso 1 1 calc GR . . . .
H11C H 1.371608 0.197162 0.882413 0.109 Uiso 1 1 calc GR . . . .
C113 C 1.3285(2) 0.2476(2) 0.97313(14) 0.0649(12) Uani 1 1 d . U . . .
H11D H 1.297473 0.291264 0.977531 0.097 Uiso 1 1 calc GR . . . .
H11E H 1.381921 0.231364 0.985568 0.097 Uiso 1 1 calc GR . . . .
H11F H 1.310131 0.212565 0.989877 0.097 Uiso 1 1 calc GR . . . .
C114 C 1.3504(3) 0.3153(3) 0.89571(17) 0.0758(13) Uani 1 1 d . U . . .
H11G H 1.349725 0.321452 0.862389 0.114 Uiso 1 1 calc GR . . . .
H11H H 1.402517 0.300634 0.909754 0.114 Uiso 1 1 calc GR . . . .
H11I H 1.316793 0.359400 0.898718 0.114 Uiso 1 1 calc GR . . . .
C115 C 1.0850(2) 0.2122(2) 0.93620(13) 0.0498(9) Uani 1 1 d . U . . .
C116 C 1.0540(2) 0.1881(2) 0.90340(13) 0.0561(10) Uani 1 1 d . U . . .
H11J H 1.016982 0.228634 0.877947 0.084 Uiso 1 1 calc GR . . . .
H11K H 1.029042 0.159117 0.921079 0.084 Uiso 1 1 calc GR . . . .
H11L H 1.096197 0.161015 0.890094 0.084 Uiso 1 1 calc GR . . . .
C117 C 1.1370(3) 0.1459(2) 0.97703(14) 0.0645(11) Uani 1 1 d . U . . .
H11M H 1.178544 0.116286 0.964762 0.097 Uiso 1 1 calc GR . . . .
H11N H 1.107173 0.120636 0.992875 0.097 Uiso 1 1 calc GR . . . .
H11O H 1.158378 0.158386 0.999467 0.097 Uiso 1 1 calc GR . . . .
C118 C 1.0180(2) 0.2554(2) 0.95555(13) 0.0527(9) Uani 1 1 d . U . . .
H11P H 1.037351 0.265670 0.980153 0.079 Uiso 1 1 calc GR . . . .
H11Q H 0.987903 0.229236 0.968802 0.079 Uiso 1 1 calc GR . . . .
H11R H 0.985816 0.298965 0.930129 0.079 Uiso 1 1 calc GR . . . .
C119 C 1.08143(18) 0.42806(16) 0.80635(11) 0.0369(7) Uani 1 1 d . U . . .
H11S H 1.041115 0.460729 0.817861 0.044 Uiso 1 1 calc R . . . .
H11T H 1.117228 0.448932 0.793870 0.044 Uiso 1 1 calc R . . . .
C120 C 1.04607(18) 0.30089(16) 0.74029(11) 0.0367(7) Uani 1 1 d . U . . .
C121 C 1.08843(18) 0.33904(17) 0.72318(11) 0.0381(7) Uani 1 1 d . U . . .
C122 C 1.12283(18) 0.33671(16) 0.68422(11) 0.0376(7) Uani 1 1 d . U . . .
H122 H 1.150770 0.363595 0.672273 0.045 Uiso 1 1 calc R . . . .
C123 C 1.11640(19) 0.29460(18) 0.66239(12) 0.0431(8) Uani 1 1 d . U . . .
C124 C 1.07284(19) 0.25838(17) 0.67958(12) 0.0412(8) Uani 1 1 d . U . . .
H124 H 1.067198 0.231415 0.663126 0.049 Uiso 1 1 calc R . . . .
C125 C 1.03660(18) 0.25856(17) 0.71929(12) 0.0402(7) Uani 1 1 d . U . . .
C126 C 1.1620(2) 0.2874(2) 0.62211(13) 0.0494(9) Uani 1 1 d . U . . .
C127 C 1.1498(4) 0.2359(4) 0.6040(2) 0.0626(18) Uani 0.658(3) 1 d . U P A 1
H12A H 1.167699 0.190247 0.629377 0.094 Uiso 0.658(3) 1 calc GR . P A 1
H12B H 1.178459 0.231846 0.577621 0.094 Uiso 0.658(3) 1 calc GR . P A 1
H12C H 1.095307 0.252965 0.593490 0.094 Uiso 0.658(3) 1 calc GR . P A 1
C128 C 1.2475(3) 0.2532(4) 0.6414(2) 0.0610(17) Uani 0.658(3) 1 d . U P A 1
H12D H 1.259382 0.283976 0.652873 0.091 Uiso 0.658(3) 1 calc GR . P A 1
H12E H 1.277813 0.245055 0.616266 0.091 Uiso 0.658(3) 1 calc GR . P A 1
H12F H 1.259741 0.208829 0.667234 0.091 Uiso 0.658(3) 1 calc GR . P A 1
C129 C 1.1382(5) 0.3567(4) 0.5819(2) 0.074(2) Uani 0.658(3) 1 d . U P A 1
H12G H 1.083210 0.376762 0.571716 0.112 Uiso 0.658(3) 1 calc GR . P A 1
H12H H 1.165919 0.349818 0.555658 0.112 Uiso 0.658(3) 1 calc GR . P A 1
H12I H 1.150064 0.388298 0.592475 0.112 Uiso 0.658(3) 1 calc GR . P A 1
C130 C 1.2037(10) 0.2162(8) 0.6280(6) 0.094(5) Uani 0.342(3) 1 d . U P A 2
H13A H 1.240997 0.192217 0.656552 0.141 Uiso 0.342(3) 1 calc GR . P A 2
H13B H 1.230348 0.213069 0.600742 0.141 Uiso 0.342(3) 1 calc GR . P A 2
H13C H 1.168351 0.194420 0.630687 0.141 Uiso 0.342(3) 1 calc GR . P A 2
C131 C 1.2147(9) 0.3232(8) 0.6136(5) 0.079(4) Uani 0.342(3) 1 d . U P A 2
H13D H 1.185024 0.372851 0.607182 0.119 Uiso 0.342(3) 1 calc GR . P A 2
H13E H 1.240742 0.317229 0.586593 0.119 Uiso 0.342(3) 1 calc GR . P A 2
H13F H 1.252696 0.302781 0.641541 0.119 Uiso 0.342(3) 1 calc GR . P A 2
C132 C 1.1074(8) 0.3263(10) 0.5771(5) 0.086(4) Uani 0.342(3) 1 d . U P A 2
H13G H 1.064011 0.313932 0.580840 0.129 Uiso 0.342(3) 1 calc GR . P A 2
H13H H 1.133480 0.313949 0.551642 0.129 Uiso 0.342(3) 1 calc GR . P A 2
H13I H 1.088999 0.376392 0.569510 0.129 Uiso 0.342(3) 1 calc GR . P A 2
C133 C 0.9958(2) 0.21204(17) 0.73949(12) 0.0419(8) Uani 1 1 d . U . . .
C134 C 0.9935(2) 0.17096(18) 0.71003(13) 0.0467(9) Uani 1 1 d . U . . .
H13J H 0.968491 0.202939 0.678116 0.070 Uiso 1 1 calc GR . . . .
H13K H 0.964732 0.143715 0.724068 0.070 Uiso 1 1 calc GR . . . .
H13L H 1.045614 0.139604 0.708824 0.070 Uiso 1 1 calc GR . . . .
C135 C 1.0373(2) 0.15781(18) 0.78852(12) 0.0491(9) Uani 1 1 d . U . . .
H13M H 1.089415 0.128268 0.785777 0.074 Uiso 1 1 calc GR . . . .
H13N H 1.009754 0.129025 0.801354 0.074 Uiso 1 1 calc GR . . . .
H13O H 1.039059 0.181729 0.809532 0.074 Uiso 1 1 calc GR . . . .
C136 C 0.9115(2) 0.25482(17) 0.74259(12) 0.0437(8) Uani 1 1 d . U . . .
H13P H 0.909022 0.281189 0.762646 0.065 Uiso 1 1 calc GR . . . .
H13Q H 0.887142 0.223388 0.756032 0.065 Uiso 1 1 calc GR . . . .
H13R H 0.884805 0.287037 0.711045 0.065 Uiso 1 1 calc GR . . . .
C137 C 1.11033(17) 0.37038(17) 0.75269(12) 0.0371(7) Uani 1 1 d . U . . .
H13S H 1.140233 0.395031 0.735064 0.045 Uiso 1 1 calc R . . . .
H13T H 1.144257 0.332451 0.781199 0.045 Uiso 1 1 calc R . . . .
C138 C 0.90901(18) 0.53481(16) 0.77554(11) 0.0341(7) Uani 1 1 d . U . . .
C139 C 0.95976(18) 0.54711(16) 0.74512(11) 0.0345(7) Uani 1 1 d . U . . .
C140 C 0.97148(18) 0.60677(17) 0.73374(11) 0.0381(7) Uani 1 1 d . U . . .
H140 H 1.008500 0.612044 0.713814 0.046 Uiso 1 1 calc R . . . .
C141 C 0.9314(2) 0.65858(18) 0.75027(12) 0.0428(8) Uani 1 1 d . U . . .
C142 C 0.88048(19) 0.64480(17) 0.78088(12) 0.0422(8) Uani 1 1 d . U . . .
H142 H 0.851779 0.679377 0.793148 0.051 Uiso 1 1 calc R . . . .
C143 C 0.86827(18) 0.58502(17) 0.79485(12) 0.0391(7) Uani 1 1 d . U . . .
C144 C 0.9450(2) 0.7241(2) 0.73879(14) 0.0530(9) Uani 1 1 d . U . . .
C145 C 0.9990(3) 0.7310(2) 0.70355(18) 0.0783(15) Uani 1 1 d . U . . .
H14A H 1.047407 0.689162 0.714317 0.117 Uiso 1 1 calc GR . . . .
H14B H 1.008284 0.771706 0.700201 0.117 Uiso 1 1 calc GR . . . .
H14C H 0.976630 0.736456 0.673135 0.117 Uiso 1 1 calc GR . . . .
C146 C 0.9868(3) 0.7167(2) 0.78395(18) 0.0771(14) Uani 1 1 d . U . . .
H14D H 0.956513 0.709638 0.809645 0.116 Uiso 1 1 calc GR . . . .
H14E H 0.993925 0.758915 0.778907 0.116 Uiso 1 1 calc GR . . . .
H14F H 1.036740 0.676659 0.792095 0.116 Uiso 1 1 calc GR . . . .
C147 C 0.8711(2) 0.7890(2) 0.72300(19) 0.0744(14) Uani 1 1 d . U . . .
H14G H 0.843283 0.790899 0.695724 0.112 Uiso 1 1 calc GR . . . .
H14H H 0.882016 0.829921 0.714370 0.112 Uiso 1 1 calc GR . . . .
H14I H 0.839983 0.788277 0.748653 0.112 Uiso 1 1 calc GR . . . .
C148 C 0.8176(2) 0.56987(18) 0.83196(12) 0.0428(8) Uani 1 1 d . U . . .
C149 C 0.7810(2) 0.6303(2) 0.84856(13) 0.0529(10) Uani 1 1 d . U . . .
H14J H 0.820944 0.636896 0.862879 0.079 Uiso 1 1 calc GR . . . .
H14K H 0.747814 0.620370 0.871810 0.079 Uiso 1 1 calc GR . . . .
H14L H 0.750745 0.672663 0.821700 0.079 Uiso 1 1 calc GR . . . .
C150 C 0.8666(2) 0.5032(2) 0.87446(12) 0.0535(10) Uani 1 1 d . U . . .
H15D H 0.891656 0.464442 0.863691 0.080 Uiso 1 1 calc GR . . . .
H15E H 0.833780 0.492194 0.897642 0.080 Uiso 1 1 calc GR . . . .
H15F H 0.905457 0.510965 0.888877 0.080 Uiso 1 1 calc GR . . . .
C151 C 0.7526(2) 0.5606(2) 0.81251(13) 0.0514(9) Uani 1 1 d . U . . .
H15G H 0.719627 0.603925 0.787103 0.077 Uiso 1 1 calc GR . . . .
H15H H 0.722701 0.549012 0.837592 0.077 Uiso 1 1 calc GR . . . .
H15I H 0.773370 0.523047 0.800269 0.077 Uiso 1 1 calc GR . . . .
C152 C 1.00875(18) 0.49034(16) 0.72870(11) 0.0359(7) Uani 1 1 d . U . . .
H15J H 1.049112 0.502319 0.713112 0.043 Uiso 1 1 calc R . . . .
H15K H 0.977094 0.487677 0.705000 0.043 Uiso 1 1 calc R . . . .
C153 C 0.72175(19) 0.15609(17) 0.95658(12) 0.0402(8) Uani 1 1 d . U . . .
C154 C 0.80061(19) 0.12999(17) 0.95560(12) 0.0390(7) Uani 1 1 d . U . . .
C155 C 0.85116(19) 0.10029(17) 0.99569(12) 0.0406(8) Uani 1 1 d . U . . .
H155 H 0.904302 0.084160 0.993795 0.049 Uiso 1 1 calc R . . . .
C156 C 0.82627(19) 0.09330(17) 1.03898(12) 0.0417(8) Uani 1 1 d . U . . .
C157 C 0.7479(2) 0.12029(18) 1.03875(12) 0.0460(8) Uani 1 1 d . U . . .
H157 H 0.729740 0.117151 1.068153 0.055 Uiso 1 1 calc R . . . .
C158 C 0.6938(2) 0.15154(19) 0.99912(12) 0.0463(8) Uani 1 1 d . U . . .
C159 C 0.8852(2) 0.05758(18) 1.08305(12) 0.0449(8) Uani 1 1 d . U . . .
C160 C 0.9409(2) -0.01603(19) 1.08597(14) 0.0569(10) Uani 1 1 d . U . . .
H16D H 0.911718 -0.041699 1.083315 0.085 Uiso 1 1 calc GR . . . .
H16E H 0.974367 -0.040690 1.116156 0.085 Uiso 1 1 calc GR . . . .
H16F H 0.971774 -0.012376 1.060275 0.085 Uiso 1 1 calc GR . . . .
C161 C 0.8477(2) 0.0467(2) 1.12721(13) 0.0539(10) Uani 1 1 d . U . . .
H16G H 0.809718 0.091597 1.126828 0.081 Uiso 1 1 calc GR . . . .
H16H H 0.886511 0.025049 1.154841 0.081 Uiso 1 1 calc GR . . . .
H16I H 0.822552 0.016309 1.128534 0.081 Uiso 1 1 calc GR . . . .
C162 C 0.9293(2) 0.1005(2) 1.08135(13) 0.0538(10) Uani 1 1 d . U . . .
H16J H 0.954923 0.105049 1.053260 0.081 Uiso 1 1 calc GR . . . .
H16K H 0.967395 0.077510 1.109463 0.081 Uiso 1 1 calc GR . . . .
H16L H 0.893888 0.146781 1.080228 0.081 Uiso 1 1 calc GR . . . .
C163 C 0.6077(2) 0.1784(2) 1.00154(13) 0.0554(10) Uani 1 1 d . U . . .
C164 C 0.5911(2) 0.1740(3) 1.05075(14) 0.0740(14) Uani 1 1 d . U . . .
H16M H 0.617978 0.125769 1.072568 0.111 Uiso 1 1 calc GR . . . .
H16N H 0.536095 0.189711 1.051585 0.111 Uiso 1 1 calc GR . . . .
H16O H 0.608636 0.203601 1.060015 0.111 Uiso 1 1 calc GR . . . .
C165 C 0.5641(2) 0.2554(2) 0.96769(15) 0.0682(13) Uani 1 1 d . U . . .
H16P H 0.590079 0.282728 0.971912 0.102 Uiso 1 1 calc GR . . . .
H16Q H 0.511723 0.274291 0.974738 0.102 Uiso 1 1 calc GR . . . .
H16R H 0.563029 0.257615 0.935129 0.102 Uiso 1 1 calc GR . . . .
C166 C 0.5776(2) 0.1320(2) 0.99010(13) 0.0589(11) Uani 1 1 d . U . . .
H16S H 0.582739 0.135885 0.957414 0.088 Uiso 1 1 calc GR . . . .
H16T H 0.523724 0.146647 0.994425 0.088 Uiso 1 1 calc GR . . . .
H16U H 0.607040 0.083713 1.011088 0.088 Uiso 1 1 calc GR . . . .
C167 C 0.82825(18) 0.13661(17) 0.90952(12) 0.0392(7) Uani 1 1 d . U . . .
H16V H 0.884739 0.115894 0.914266 0.047 Uiso 1 1 calc R . . . .
H16W H 0.809728 0.186468 0.889712 0.047 Uiso 1 1 calc R . . . .
C168 C 0.7147(2) 0.00493(17) 0.90813(11) 0.0404(7) Uani 1 1 d . U . . .
C169 C 0.79297(19) -0.01563(16) 0.90529(11) 0.0378(7) Uani 1 1 d . U . . .
C170 C 0.8351(2) -0.07935(17) 0.90057(11) 0.0413(8) Uani 1 1 d . U . . .
H170 H 0.887763 -0.093132 0.897667 0.050 Uiso 1 1 calc R . . . .
C171 C 0.8020(2) -0.12223(17) 0.90005(12) 0.0435(8) Uani 1 1 d . U . . .
C172 C 0.7254(2) -0.10165(18) 0.90510(12) 0.0455(8) Uani 1 1 d . U . . .
H172 H 0.702899 -0.132179 0.905668 0.055 Uiso 1 1 calc R . . . .
C173 C 0.6798(2) -0.03853(18) 0.90940(11) 0.0434(8) Uani 1 1 d . U . . .
C174 C 0.8468(2) -0.1933(2) 0.89475(14) 0.0557(10) Uani 1 1 d . U . . .
C175 C 0.9319(2) -0.2126(2) 0.89649(15) 0.0633(11) Uani 1 1 d . U . . .
H17D H 0.940659 -0.177867 0.870251 0.095 Uiso 1 1 calc GR . . . .
H17E H 0.958184 -0.258356 0.894068 0.095 Uiso 1 1 calc GR . . . .
H17F H 0.951775 -0.214010 0.926260 0.095 Uiso 1 1 calc GR . . . .
C176 C 0.8361(3) -0.2528(2) 0.93376(17) 0.0745(13) Uani 1 1 d . U . . .
H17G H 0.853360 -0.255612 0.964613 0.112 Uiso 1 1 calc GR . . . .
H17H H 0.866079 -0.296948 0.929708 0.112 Uiso 1 1 calc GR . . . .
H17I H 0.781984 -0.243680 0.931621 0.112 Uiso 1 1 calc GR . . . .
C177 C 0.8148(3) -0.1853(2) 0.84748(16) 0.0770(14) Uani 1 1 d . U . . .
H17J H 0.759943 -0.172764 0.846460 0.115 Uiso 1 1 calc GR . . . .
H17K H 0.840421 -0.229204 0.842448 0.115 Uiso 1 1 calc GR . . . .
H17L H 0.823236 -0.148610 0.822793 0.115 Uiso 1 1 calc GR . . . .
C178 C 0.5974(2) -0.0230(2) 0.91977(14) 0.0528(9) Uani 1 1 d . U . . .
C179 C 0.5994(3) -0.0324(2) 0.97067(15) 0.0691(12) Uani 1 1 d . U . . .
H17M H 0.636085 -0.079733 0.989649 0.104 Uiso 1 1 calc GR . . . .
H17N H 0.548553 -0.024857 0.979744 0.104 Uiso 1 1 calc GR . . . .
H17O H 0.614835 0.001107 0.975968 0.104 Uiso 1 1 calc GR . . . .
C180 C 0.5688(2) -0.0735(2) 0.91261(17) 0.0677(12) Uani 1 1 d . U . . .
H18A H 0.569416 -0.070156 0.879808 0.102 Uiso 1 1 calc GR . . . .
H18B H 0.516566 -0.061591 0.920126 0.102 Uiso 1 1 calc GR . . . .
H18C H 0.602069 -0.121056 0.933307 0.102 Uiso 1 1 calc GR . . . .
C181 C 0.5384(2) 0.0515(2) 0.89045(16) 0.0613(11) Uani 1 1 d . U . . .
H18D H 0.555261 0.085229 0.894046 0.092 Uiso 1 1 calc GR . . . .
H18E H 0.488709 0.059351 0.901488 0.092 Uiso 1 1 calc GR . . . .
H18F H 0.533765 0.057178 0.857247 0.092 Uiso 1 1 calc GR . . . .
C182 C 0.83214(19) 0.02485(16) 0.91441(11) 0.0397(7) Uani 1 1 d . U . . .
H18G H 0.886402 0.002424 0.910503 0.048 Uiso 1 1 calc R . . . .
H18H H 0.830822 0.020158 0.947777 0.048 Uiso 1 1 calc R . . . .
C183 C 0.75026(19) 0.08909(16) 0.79856(11) 0.0385(7) Uani 1 1 d . U . . .
C184 C 0.82215(19) 0.08061(17) 0.81022(11) 0.0395(7) Uani 1 1 d . U . . .
C185 C 0.8845(2) 0.04329(17) 0.79248(11) 0.0404(8) Uani 1 1 d . U . . .
H185 H 0.934368 0.036453 0.802247 0.048 Uiso 1 1 calc R . . . .
C186 C 0.8733(2) 0.01669(17) 0.76100(12) 0.0435(8) Uani 1 1 d . U . . .
C187 C 0.7998(2) 0.02821(17) 0.74858(12) 0.0453(8) Uani 1 1 d . U . . .
H187 H 0.792284 0.009638 0.726472 0.054 Uiso 1 1 calc R . . . .
C188 C 0.7352(2) 0.06480(17) 0.76556(11) 0.0406(7) Uani 1 1 d . U . . .
C189 C 0.9410(2) -0.02655(19) 0.74219(13) 0.0496(9) Uani 1 1 d . U . . .
C190 C 0.9494(4) -0.0986(4) 0.7556(2) 0.0488(16) Uani 0.658(3) 1 d . U P A 1
H19D H 0.963014 -0.122322 0.789713 0.073 Uiso 0.658(3) 1 calc GR . P A 1
H19E H 0.989648 -0.123281 0.740015 0.073 Uiso 0.658(3) 1 calc GR . P A 1
H19F H 0.901078 -0.098000 0.745810 0.073 Uiso 0.658(3) 1 calc GR . P A 1
C191 C 1.0212(3) -0.0311(3) 0.7598(2) 0.0427(13) Uani 0.658(3) 1 d . U P A 1
H19G H 1.019691 0.015526 0.748701 0.064 Uiso 0.658(3) 1 calc GR . P A 1
H19H H 1.062104 -0.060845 0.747292 0.064 Uiso 0.658(3) 1 calc GR . P A 1
H19I H 1.030682 -0.050875 0.794244 0.064 Uiso 0.658(3) 1 calc GR . P A 1
C192 C 0.9291(3) 0.0119(3) 0.68844(19) 0.0526(15) Uani 0.658(3) 1 d . U P A 1
H19J H 0.882401 0.014223 0.674519 0.079 Uiso 0.658(3) 1 calc GR . P A 1
H19K H 0.972825 -0.013276 0.675161 0.079 Uiso 0.658(3) 1 calc GR . P A 1
H19L H 0.924511 0.059041 0.681536 0.079 Uiso 0.658(3) 1 calc GR . P A 1
C193 C 0.9702(10) -0.1065(8) 0.7802(5) 0.072(4) Uani 0.342(3) 1 d . U P A 2
H19M H 0.988310 -0.109075 0.810782 0.108 Uiso 0.342(3) 1 calc GR . P A 2
H19N H 1.011876 -0.137923 0.769150 0.108 Uiso 0.342(3) 1 calc GR . P A 2
H19O H 0.927739 -0.120089 0.783238 0.108 Uiso 0.342(3) 1 calc GR . P A 2
C194 C 0.9858(9) 0.0006(8) 0.7274(6) 0.077(4) Uani 0.342(3) 1 d . U P A 2
H19P H 0.956758 0.051026 0.712165 0.116 Uiso 0.342(3) 1 calc GR . P A 2
H19Q H 1.013504 -0.018229 0.704562 0.116 Uiso 0.342(3) 1 calc GR . P A 2
H19R H 1.022184 -0.009683 0.753734 0.116 Uiso 0.342(3) 1 calc GR . P A 2
C195 C 0.9033(8) -0.0390(8) 0.7000(5) 0.082(4) Uani 0.342(3) 1 d . U P A 2
H19S H 0.866068 -0.057603 0.711975 0.123 Uiso 0.342(3) 1 calc GR . P A 2
H19T H 0.943676 -0.072089 0.689341 0.123 Uiso 0.342(3) 1 calc GR . P A 2
H19U H 0.877731 0.005294 0.673559 0.123 Uiso 0.342(3) 1 calc GR . P A 2
C196 C 0.6556(2) 0.07477(19) 0.74987(12) 0.0471(8) Uani 1 1 d . U . . .
C197 C 0.6314(2) 0.0284(2) 0.79085(13) 0.0572(10) Uani 1 1 d . U . . .
H19V H 0.667825 -0.020242 0.799132 0.086 Uiso 1 1 calc GR . . . .
H19W H 0.580351 0.033979 0.781433 0.086 Uiso 1 1 calc GR . . . .
H19X H 0.630665 0.042031 0.818096 0.086 Uiso 1 1 calc GR . . . .
C198 C 0.6534(2) 0.0529(2) 0.70891(13) 0.0556(10) Uani 1 1 d . U . . .
H19Y H 0.670604 0.080011 0.682360 0.083 Uiso 1 1 calc GR . . . .
H H 0.601066 0.061113 0.699793 0.083 Uiso 1 1 calc GR . . . .
HA H 0.687078 0.003389 0.717860 0.083 Uiso 1 1 calc GR . . . .
C199 C 0.5969(2) 0.1519(2) 0.73440(13) 0.0514(9) Uani 1 1 d . U . . .
H19Z H 0.613344 0.180621 0.708385 0.077 Uiso 1 1 calc GR . . . .
HB H 0.593512 0.167460 0.760935 0.077 Uiso 1 1 calc GR . . . .
HC H 0.546729 0.156422 0.724127 0.077 Uiso 1 1 calc GR . . . .
C200 C 0.83736(18) 0.11316(17) 0.84125(11) 0.0387(7) Uani 1 1 d . U . . .
H20D H 0.893227 0.094316 0.849806 0.046 Uiso 1 1 calc R . . . .
H20E H 0.818147 0.163771 0.823562 0.046 Uiso 1 1 calc R . . . .
C201 C 0.6450(5) 0.3891(4) 0.9821(3) 0.117(2) Uani 1 1 d . U . . .
C202 C 0.6626(5) 0.4248(3) 0.9396(2) 0.117(2) Uani 1 1 d . U . . .
H202 H 0.628403 0.469675 0.918742 0.140 Uiso 1 1 calc R . . . .
C203 C 0.7347(5) 0.3883(3) 0.9311(2) 0.115(2) Uani 1 1 d . U . . .
H203 H 0.752881 0.411727 0.904789 0.138 Uiso 1 1 calc R . . . .
C204 C 0.7849(4) 0.3172(4) 0.9590(2) 0.1129(19) Uani 1 1 d . U . . .
H204 H 0.833073 0.293942 0.950515 0.136 Uiso 1 1 calc R . . . .
C205 C 0.7613(4) 0.2862(4) 0.9965(2) 0.1122(19) Uani 1 1 d . U . . .
H205 H 0.791440 0.238943 1.015355 0.135 Uiso 1 1 calc R . . . .
C206 C 0.6915(4) 0.3231(4) 1.0085(2) 0.1084(19) Uani 1 1 d . U . . .
H206 H 0.676096 0.300568 1.036662 0.130 Uiso 1 1 calc R . . . .
C207 C 0.5731(5) 0.4258(4) 0.9933(3) 0.163(3) Uani 1 1 d . U . . .
H20F H 0.579930 0.441417 1.018477 0.245 Uiso 1 1 calc GR . . . .
H20G H 0.546938 0.395305 1.003903 0.245 Uiso 1 1 calc GR . . . .
H20H H 0.542446 0.466192 0.965457 0.245 Uiso 1 1 calc GR . . . .
C208 C 0.5110(4) 0.8930(4) 0.5551(2) 0.123(2) Uani 1 1 d . U . . .
C209 C 0.5060(4) 0.8441(4) 0.5404(2) 0.120(3) Uani 1 1 d . U . . .
H209 H 0.546934 0.819395 0.526775 0.144 Uiso 1 1 calc R . . . .
C210 C 0.4436(4) 0.8301(4) 0.5448(2) 0.128(3) Uani 1 1 d . U . . .
H210 H 0.442570 0.794335 0.535551 0.154 Uiso 1 1 calc R . . . .
C211 C 0.3834(4) 0.8662(3) 0.5621(2) 0.124(2) Uani 1 1 d . U . . .
H211 H 0.338606 0.858254 0.563757 0.148 Uiso 1 1 calc R . . . .
C212 C 0.3887(4) 0.9150(3) 0.5772(2) 0.119(2) Uani 1 1 d . U . . .
H212 H 0.347033 0.939949 0.590275 0.142 Uiso 1 1 calc R . . . .
C213 C 0.4508(4) 0.9293(4) 0.5745(2) 0.120(2) Uani 1 1 d . U . . .
H213 H 0.452871 0.963092 0.585526 0.144 Uiso 1 1 calc R . . . .
C214 C 0.5788(5) 0.9099(5) 0.5508(3) 0.163(4) Uani 1 1 d . U . . .
H21D H 0.621409 0.872546 0.574531 0.245 Uiso 1 1 calc GR . . . .
H21E H 0.565605 0.953697 0.555542 0.245 Uiso 1 1 calc GR . . . .
H21F H 0.593549 0.914559 0.519363 0.245 Uiso 1 1 calc GR . . . .
C215 C 0.1324(6) 0.8869(5) 0.6270(3) 0.090(2) Uani 0.658(3) 1 d D U P A 1
C216 C 0.0697(7) 0.8944(9) 0.6014(4) 0.098(3) Uani 0.658(3) 1 d D U P A 1
H216 H 0.034363 0.878206 0.616981 0.117 Uiso 0.658(3) 1 calc R . P A 1
C217 C 0.0579(6) 0.9257(5) 0.5526(3) 0.103(2) Uani 0.658(3) 1 d D U P A 1
H217 H 0.014148 0.931637 0.534839 0.123 Uiso 0.658(3) 1 calc R . P A 1
C218 C 0.1084(6) 0.9471(5) 0.5311(3) 0.103(2) Uani 0.658(3) 1 d D U P A 1
H218 H 0.101372 0.966602 0.497713 0.124 Uiso 0.658(3) 1 calc R . P A 1
C219 C 0.1671(7) 0.9420(6) 0.5544(3) 0.097(2) Uani 0.658(3) 1 d D U P A 1
H219 H 0.199819 0.960694 0.537546 0.116 Uiso 0.658(3) 1 calc R . P A 1
C220 C 0.1846(7) 0.9094(6) 0.6045(3) 0.092(2) Uani 0.658(3) 1 d D U P A 1
H220 H 0.229239 0.903677 0.621207 0.110 Uiso 0.658(3) 1 calc R . P A 1
C221 C 0.1442(5) 0.8525(5) 0.6784(3) 0.099(3) Uani 0.658(3) 1 d D U P A 1
H22C H 0.094926 0.866677 0.690224 0.149 Uiso 0.658(3) 1 calc GR . P A 1
H22D H 0.177794 0.866046 0.692449 0.149 Uiso 0.658(3) 1 calc GR . P A 1
H22E H 0.167699 0.802029 0.686906 0.149 Uiso 0.658(3) 1 calc GR . P A 1
C222 C 0.0588(13) 0.9050(16) 0.5992(6) 0.087(3) Uani 0.342(3) 1 d D U P A 2
C223 C 0.1034(11) 0.9265(9) 0.5665(6) 0.091(3) Uani 0.342(3) 1 d D U P A 2
H223 H 0.086577 0.936750 0.534665 0.109 Uiso 0.342(3) 1 calc R . P A 2
C224 C 0.1695(13) 0.9350(13) 0.5741(7) 0.094(3) Uani 0.342(3) 1 d D U P A 2
H224 H 0.192567 0.954780 0.549062 0.113 Uiso 0.342(3) 1 calc R . P A 2
C225 C 0.1974(13) 0.9135(11) 0.6187(6) 0.088(3) Uani 0.342(3) 1 d D U P A 2
H225 H 0.241787 0.918183 0.626390 0.106 Uiso 0.342(3) 1 calc R . P A 2
C226 C 0.1641(9) 0.8852(9) 0.6531(6) 0.082(3) Uani 0.342(3) 1 d D U P A 2
H226 H 0.187006 0.869213 0.684600 0.099 Uiso 0.342(3) 1 calc R . P A 2
C227 C 0.0962(9) 0.8776(9) 0.6454(6) 0.084(3) Uani 0.342(3) 1 d D U P A 2
H227 H 0.076495 0.854486 0.671024 0.100 Uiso 0.342(3) 1 calc R . P A 2
C228 C -0.0148(10) 0.8994(10) 0.5892(7) 0.113(5) Uani 0.342(3) 1 d D U P A 2
H22F H -0.021626 0.903285 0.556546 0.169 Uiso 0.342(3) 1 calc GR . P A 2
H22G H -0.058117 0.936916 0.594466 0.169 Uiso 0.342(3) 1 calc GR . P A 2
H22H H -0.011953 0.854430 0.610329 0.169 Uiso 0.342(3) 1 calc GR . P A 2

loop_
_atom_site_aniso_label
_atom_site_aniso_U_11
_atom_site_aniso_U_22
_atom_site_aniso_U_33
_atom_site_aniso_U_23
_atom_site_aniso_U_13
_atom_site_aniso_U_12
Ti1 0.0400(3) 0.0463(3) 0.0505(4) -0.0357(3) 0.0183(3) -0.0162(3)
Ti2 0.0395(3) 0.0506(4) 0.0356(3) -0.0300(3) 0.0144(3) -0.0196(3)
Ti3 0.0382(3) 0.0358(3) 0.0337(3) -0.0230(3) 0.0110(3) -0.0129(3)
Ti4 0.0381(3) 0.0366(3) 0.0369(3) -0.0230(3) 0.0086(3) -0.0101(3)
K1 0.0487(4) 0.0489(4) 0.0536(5) -0.0342(4) 0.0215(4) -0.0200(4)
K2 0.0442(4) 0.0491(4) 0.0389(4) -0.0260(4) 0.0134(3) -0.0187(3)
K3 0.0567(5) 0.0472(4) 0.0671(5) -0.0383(4) 0.0293(4) -0.0212(4)
O1 0.0528(14) 0.0518(14) 0.0454(14) -0.0304(12) 0.0216(12) -0.0198(12)
O2 0.0560(16) 0.0548(15) 0.0563(16) -0.0306(14) 0.0220(13) -0.0163(13)
O3 0.0397(13) 0.0483(14) 0.0503(14) -0.0345(12) 0.0171(12) -0.0155(11)
O4 0.0439(13) 0.0498(14) 0.0565(15) -0.0343(13) 0.0157(12) -0.0123(12)
O5 0.0452(13) 0.0586(14) 0.0367(12) -0.0318(12) 0.0178(11) -0.0243(12)
O6 0.0481(14) 0.0542(15) 0.0606(16) -0.0311(14) 0.0265(13) -0.0158(12)
O7 0.0426(13) 0.0479(13) 0.0389(13) -0.0290(11) 0.0087(11) -0.0171(11)
O8 0.0390(12) 0.0385(12) 0.0338(12) -0.0221(10) 0.0066(10) -0.0101(10)
O9 0.0423(12) 0.0454(13) 0.0419(13) -0.0268(11) 0.0175(11) -0.0200(11)
O10 0.0534(17) 0.0600(17) 0.075(2) -0.0124(15) 0.0129(15) -0.0290(15)
O11 0.0431(13) 0.0396(12) 0.0414(13) -0.0232(11) 0.0072(11) -0.0141(11)
O12 0.0511(14) 0.0402(13) 0.0492(14) -0.0251(12) 0.0155(12) -0.0170(12)
O13 0.0399(13) 0.0396(13) 0.0457(14) -0.0214(11) 0.0073(11) -0.0088(11)
O14 0.0555(19) 0.0498(18) 0.137(3) 0.001(2) 0.022(2) -0.0113(16)
O15 0.0410(13) 0.0478(13) 0.0522(14) -0.0355(12) 0.0168(11) -0.0170(11)
O16 0.0439(13) 0.0474(13) 0.0561(14) -0.0379(12) 0.0215(11) -0.0171(11)
O17 0.0419(13) 0.0508(13) 0.0485(14) -0.0362(12) 0.0140(11) -0.0159(11)
O18 0.0427(13) 0.0710(16) 0.0391(13) -0.0383(13) 0.0153(11) -0.0246(12)
O19 0.0369(12) 0.0462(13) 0.0350(12) -0.0271(11) 0.0108(10) -0.0133(10)
O20 0.0451(13) 0.0516(13) 0.0405(12) -0.0318(11) 0.0168(11) -0.0231(11)
O21 0.0450(13) 0.0401(12) 0.0370(12) -0.0250(11) 0.0115(10) -0.0144(11)
O22 0.0416(12) 0.0380(12) 0.0336(12) -0.0223(10) 0.0101(10) -0.0107(10)
O23 0.0369(12) 0.0388(12) 0.0334(11) -0.0239(10) 0.0097(10) -0.0128(10)
O24 0.0379(12) 0.0404(12) 0.0394(13) -0.0253(11) 0.0040(10) -0.0029(10)
O25 0.0457(13) 0.0354(12) 0.0408(13) -0.0200(11) 0.0129(11) -0.0096(11)
O26 0.0406(12) 0.0397(12) 0.0371(12) -0.0243(11) 0.0085(10) -0.0116(10)
N1 0.0427(15) 0.0493(16) 0.0473(16) -0.0357(14) 0.0163(13) -0.0205(13)
N2 0.0417(15) 0.0458(15) 0.0378(14) -0.0292(13) 0.0136(12) -0.0179(13)
N3 0.0349(14) 0.0350(13) 0.0355(14) -0.0219(12) 0.0100(12) -0.0108(12)
N4 0.0380(14) 0.0391(14) 0.0377(14) -0.0258(12) 0.0106(12) -0.0121(12)
C1 0.060(2) 0.062(2) 0.055(2) -0.035(2) 0.0272(19) -0.023(2)
C2 0.044(2) 0.050(2) 0.062(2) -0.0381(19) 0.0150(18) -0.0180(17)
C3 0.053(2) 0.076(2) 0.050(2) -0.0401(19) 0.0233(17) -0.0364(19)
C4 0.0387(17) 0.0372(16) 0.0381(17) -0.0247(15) 0.0101(15) -0.0105(14)
C5 0.055(2) 0.070(3) 0.052(2) -0.018(2) 0.0100(19) -0.034(2)
C6 0.050(2) 0.0471(19) 0.050(2) -0.0342(17) 0.0199(17) -0.0195(16)
C7 0.042(2) 0.056(2) 0.068(3) -0.026(2) 0.0150(19) -0.0124(19)
C8 0.0456(19) 0.0489(19) 0.058(2) -0.0415(17) 0.0189(17) -0.0177(16)
C9 0.0422(18) 0.0442(18) 0.056(2) -0.0368(17) 0.0183(16) -0.0152(15)
C10 0.0457(19) 0.0503(19) 0.053(2) -0.0369(18) 0.0188(17) -0.0208(16)
C11 0.0464(19) 0.052(2) 0.063(2) -0.0423(18) 0.0169(17) -0.0196(16)
C12 0.0392(18) 0.057(2) 0.074(2) -0.050(2) 0.0185(18) -0.0212(17)
C13 0.0420(18) 0.0485(19) 0.064(2) -0.0417(18) 0.0213(17) -0.0182(15)
C14 0.052(2) 0.062(2) 0.075(3) -0.042(2) 0.008(2) -0.0244(19)
C15 0.057(3) 0.073(3) 0.082(3) -0.029(3) 0.013(2) -0.017(2)
C16 0.096(4) 0.091(4) 0.085(4) -0.058(3) -0.004(3) -0.027(3)
C17 0.070(3) 0.131(5) 0.054(3) -0.038(3) 0.013(2) -0.054(3)
C18 0.048(2) 0.060(2) 0.067(2) -0.047(2) 0.0250(18) -0.0271(18)
C19 0.059(2) 0.064(3) 0.068(3) -0.038(2) 0.023(2) -0.033(2)
C20 0.055(2) 0.081(3) 0.073(3) -0.057(2) 0.032(2) -0.034(2)
C21 0.055(2) 0.071(3) 0.073(3) -0.047(2) 0.029(2) -0.037(2)
C22 0.0429(18) 0.0469(18) 0.0464(19) -0.0351(16) 0.0176(15) -0.0185(15)
C23 0.0385(17) 0.0453(18) 0.055(2) -0.0347(17) 0.0143(16) -0.0119(15)
C24 0.0371(17) 0.0509(19) 0.057(2) -0.0387(17) 0.0124(16) -0.0104(15)
C25 0.0421(18) 0.0487(19) 0.052(2) -0.0320(17) 0.0129(16) -0.0141(16)
C26 0.0417(18) 0.0444(19) 0.064(2) -0.0374(18) 0.0119(17) -0.0099(15)
C27 0.0424(19) 0.055(2) 0.063(2) -0.0440(19) 0.0163(17) -0.0151(16)
C28 0.0387(18) 0.0522(19) 0.057(2) -0.0385(18) 0.0124(16) -0.0123(15)
C29 0.049(2) 0.048(2) 0.072(3) -0.040(2) 0.0145(19) -0.0140(17)
C30 0.060(2) 0.047(2) 0.075(3) -0.036(2) 0.017(2) -0.008(2)
C31 0.077(3) 0.057(3) 0.102(4) -0.050(3) 0.001(3) -0.021(2)
C32 0.078(3) 0.052(2) 0.096(3) -0.048(2) 0.040(3) -0.028(2)
C33 0.0448(19) 0.058(2) 0.062(2) -0.0430(19) 0.0230(18) -0.0171(17)
C34 0.058(2) 0.061(2) 0.070(3) -0.042(2) 0.031(2) -0.021(2)
C35 0.068(3) 0.060(2) 0.070(3) -0.044(2) 0.034(2) -0.020(2)
C36 0.053(2) 0.081(3) 0.089(3) -0.056(3) 0.031(2) -0.033(2)
C37 0.0448(19) 0.052(2) 0.054(2) -0.0382(18) 0.0152(17) -0.0163(16)
C38 0.0364(17) 0.0444(17) 0.0533(19) -0.0353(16) 0.0115(15) -0.0131(15)
C39 0.0380(17) 0.0456(18) 0.055(2) -0.0356(17) 0.0112(15) -0.0120(15)
C40 0.0423(19) 0.0491(19) 0.054(2) -0.0323(18) 0.0079(17) -0.0136(16)
C41 0.0449(19) 0.0480(19) 0.060(2) -0.0334(18) 0.0059(17) -0.0151(16)
C42 0.0464(19) 0.051(2) 0.064(2) -0.0419(19) 0.0071(18) -0.0166(17)
C43 0.0395(18) 0.0484(19) 0.053(2) -0.0368(17) 0.0084(16) -0.0103(15)
C44 0.061(2) 0.057(2) 0.070(3) -0.036(2) 0.008(2) -0.028(2)
C45 0.126(7) 0.098(6) 0.098(6) -0.023(5) -0.011(5) -0.079(5)
C46 0.077(5) 0.064(5) 0.192(9) 0.006(6) -0.003(6) -0.036(4)
C47 0.137(7) 0.110(6) 0.112(6) -0.067(5) 0.055(5) -0.092(5)
C48 0.067(7) 0.076(7) 0.111(9) -0.034(7) 0.018(7) -0.052(6)
C49 0.084(7) 0.044(5) 0.111(8) -0.051(6) 0.047(6) -0.045(5)
C50 0.105(8) 0.067(7) 0.085(8) -0.023(6) 0.010(7) -0.066(6)
C51 0.045(2) 0.057(2) 0.055(2) -0.0395(19) 0.0128(17) -0.0164(17)
C52 0.049(2) 0.079(3) 0.062(2) -0.052(2) 0.017(2) -0.021(2)
C53 0.057(2) 0.067(3) 0.054(2) -0.042(2) 0.0095(19) -0.019(2)
C54 0.058(2) 0.062(2) 0.052(2) -0.037(2) 0.0152(19) -0.019(2)
C55 0.0416(18) 0.0504(19) 0.0499(19) -0.0349(17) 0.0155(16) -0.0185(16)
C56 0.0399(18) 0.072(2) 0.0406(18) -0.0395(18) 0.0130(15) -0.0207(17)
C57 0.0407(17) 0.0539(19) 0.0437(18) -0.0352(16) 0.0129(15) -0.0186(15)
C58 0.0421(18) 0.0487(18) 0.0431(18) -0.0338(16) 0.0164(15) -0.0170(15)
C59 0.0424(18) 0.056(2) 0.0443(19) -0.0349(17) 0.0106(15) -0.0155(16)
C60 0.0375(19) 0.083(3) 0.045(2) -0.042(2) 0.0025(16) -0.0068(19)
C61 0.0391(19) 0.087(3) 0.047(2) -0.044(2) 0.0097(16) -0.0142(18)
C62 0.048(2) 0.056(2) 0.044(2) -0.0288(18) 0.0084(17) -0.0114(18)
C63 0.062(2) 0.059(2) 0.038(2) -0.0240(19) 0.0134(19) -0.008(2)
C64 0.070(3) 0.102(4) 0.042(2) -0.036(2) 0.008(2) -0.035(3)
C65 0.060(3) 0.058(3) 0.064(3) -0.027(2) 0.010(2) 0.000(2)
C66 0.035(3) 0.065(3) 0.047(3) -0.043(3) 0.015(2) -0.020(3)
C67 0.041(3) 0.059(6) 0.040(4) -0.036(4) 0.013(3) -0.009(4)
C68 0.033(3) 0.091(5) 0.048(4) -0.049(4) 0.006(3) -0.002(3)
C69 0.048(4) 0.085(5) 0.059(4) -0.047(4) 0.022(3) -0.035(4)
C70 0.045(4) 0.075(5) 0.049(4) -0.046(5) 0.008(4) -0.022(5)
C71 0.048(8) 0.056(10) 0.060(7) -0.035(8) 0.016(6) 0.003(8)
C72 0.052(6) 0.101(8) 0.065(7) -0.036(6) 0.019(5) -0.007(6)
C73 0.070(8) 0.090(9) 0.063(8) -0.040(8) 0.030(6) -0.047(8)
C74 0.0485(19) 0.0499(19) 0.0346(17) -0.0301(16) 0.0135(15) -0.0210(16)
C75 0.0385(17) 0.0373(16) 0.0361(16) -0.0211(14) 0.0108(14) -0.0139(14)
C76 0.0431(17) 0.0341(15) 0.0316(16) -0.0189(14) 0.0097(14) -0.0137(14)
C77 0.0427(18) 0.0381(17) 0.0333(16) -0.0201(14) 0.0132(14) -0.0133(15)
C78 0.0439(18) 0.0347(16) 0.0386(17) -0.0206(14) 0.0110(15) -0.0138(14)
C79 0.0490(19) 0.0350(16) 0.0349(17) -0.0202(14) 0.0093(15) -0.0166(15)
C80 0.0389(17) 0.0343(16) 0.0328(16) -0.0198(14) 0.0068(14) -0.0081(14)
C81 0.052(2) 0.0507(19) 0.0383(18) -0.0268(16) 0.0138(16) -0.0249(17)
C82 0.043(2) 0.072(3) 0.050(2) -0.022(2) 0.0083(18) -0.023(2)
C83 0.074(3) 0.098(3) 0.069(3) -0.059(3) 0.035(2) -0.059(3)
C84 0.058(2) 0.061(2) 0.046(2) -0.0277(19) 0.0193(19) -0.032(2)
C85 0.0380(17) 0.0423(18) 0.0434(19) -0.0285(16) 0.0110(15) -0.0071(15)
C86 0.0416(19) 0.0467(19) 0.0406(19) -0.0278(17) 0.0148(16) -0.0125(16)
C87 0.049(2) 0.0447(19) 0.047(2) -0.0317(18) 0.0140(17) -0.0100(17)
C88 0.043(2) 0.051(2) 0.044(2) -0.0285(18) 0.0123(17) -0.0073(17)
C89 0.0411(17) 0.0439(18) 0.0362(17) -0.0261(15) 0.0123(14) -0.0143(15)
C90 0.0451(18) 0.0521(19) 0.0344(16) -0.0289(15) 0.0108(14) -0.0201(16)
C91 0.0439(18) 0.0465(18) 0.0345(16) -0.0264(15) 0.0102(14) -0.0177(15)
C92 0.0451(18) 0.0461(18) 0.0321(17) -0.0215(15) 0.0090(15) -0.0171(16)
C93 0.0516(19) 0.0466(18) 0.0356(17) -0.0254(15) 0.0099(15) -0.0186(16)
C94 0.066(2) 0.0480(19) 0.0404(18) -0.0279(16) 0.0179(17) -0.0310(18)
C95 0.055(2) 0.056(2) 0.0361(17) -0.0294(16) 0.0148(15) -0.0278(17)
C96 0.062(2) 0.0450(19) 0.0419(19) -0.0279(17) 0.0156(17) -0.0191(18)
C97 0.074(3) 0.045(2) 0.049(2) -0.0266(19) 0.015(2) -0.014(2)
C98 0.084(3) 0.062(2) 0.062(3) -0.047(2) 0.031(2) -0.036(2)
C99 0.068(3) 0.047(2) 0.051(2) -0.0313(19) 0.025(2) -0.0196(19)
C100 0.065(2) 0.070(2) 0.053(2) -0.044(2) 0.0266(19) -0.043(2)
C101 0.087(3) 0.091(3) 0.072(3) -0.059(3) 0.044(2) -0.063(3)
C102 0.062(3) 0.094(3) 0.069(3) -0.055(3) 0.026(2) -0.046(3)
C103 0.083(3) 0.097(3) 0.054(2) -0.053(2) 0.038(2) -0.064(3)
C104 0.0402(17) 0.0483(18) 0.0364(17) -0.0284(15) 0.0135(14) -0.0187(15)
C105 0.0391(17) 0.0425(17) 0.0366(17) -0.0260(15) 0.0029(14) -0.0084(15)
C106 0.0403(18) 0.0426(17) 0.0368(17) -0.0246(15) 0.0048(15) -0.0076(15)
C107 0.0450(19) 0.054(2) 0.0400(19) -0.0270(17) 0.0098(16) -0.0156(17)
C108 0.046(2) 0.053(2) 0.045(2) -0.0261(17) 0.0075(16) -0.0086(17)
C109 0.048(2) 0.047(2) 0.0389(19) -0.0211(17) 0.0026(17) -0.0050(17)
C110 0.0484(19) 0.0451(18) 0.0354(17) -0.0239(16) 0.0042(15) -0.0063(16)
C111 0.040(2) 0.069(3) 0.045(2) -0.021(2) -0.0013(17) -0.0050(19)
C112 0.053(3) 0.085(3) 0.050(2) -0.030(2) 0.005(2) 0.004(2)
C113 0.051(2) 0.084(3) 0.048(2) -0.030(2) -0.003(2) -0.012(2)
C114 0.050(3) 0.097(4) 0.069(3) -0.028(3) -0.002(2) -0.022(3)
C115 0.057(2) 0.048(2) 0.0386(19) -0.0207(17) 0.0045(17) -0.0138(18)
C116 0.078(3) 0.044(2) 0.049(2) -0.0219(19) 0.007(2) -0.024(2)
C117 0.074(3) 0.058(3) 0.054(3) -0.019(2) 0.005(2) -0.022(2)
C118 0.063(2) 0.061(2) 0.040(2) -0.0261(19) 0.0136(19) -0.025(2)
C119 0.0380(17) 0.0399(17) 0.0379(17) -0.0239(15) 0.0080(14) -0.0136(14)
C120 0.0380(17) 0.0360(16) 0.0325(16) -0.0213(14) 0.0056(14) -0.0049(14)
C121 0.0354(16) 0.0375(16) 0.0383(17) -0.0232(15) 0.0030(14) -0.0047(14)
C122 0.0365(17) 0.0363(16) 0.0358(17) -0.0187(15) 0.0068(14) -0.0068(14)
C123 0.0430(18) 0.0443(18) 0.0408(18) -0.0276(16) 0.0089(15) -0.0078(15)
C124 0.0424(18) 0.0412(17) 0.0420(18) -0.0285(16) 0.0073(15) -0.0088(15)
C125 0.0374(17) 0.0376(17) 0.0428(18) -0.0260(15) 0.0020(15) -0.0039(14)
C126 0.048(2) 0.062(2) 0.046(2) -0.0372(18) 0.0193(17) -0.0179(18)
C127 0.060(4) 0.102(5) 0.062(4) -0.067(4) 0.032(3) -0.039(4)
C128 0.045(3) 0.089(4) 0.058(4) -0.051(4) 0.021(3) -0.018(3)
C129 0.083(5) 0.074(4) 0.052(4) -0.034(3) 0.035(4) -0.011(4)
C130 0.104(9) 0.069(7) 0.084(8) -0.040(6) 0.054(7) -0.004(7)
C131 0.080(7) 0.099(8) 0.064(7) -0.050(6) 0.039(6) -0.027(6)
C132 0.062(7) 0.126(9) 0.052(6) -0.035(7) 0.026(6) -0.021(7)
C133 0.0483(19) 0.0409(18) 0.0373(18) -0.0252(16) 0.0072(15) -0.0108(16)
C134 0.060(2) 0.0390(18) 0.050(2) -0.0298(18) 0.0150(18) -0.0189(17)
C135 0.063(2) 0.044(2) 0.044(2) -0.0246(18) 0.0095(18) -0.0192(18)
C136 0.053(2) 0.0405(18) 0.047(2) -0.0285(17) 0.0137(17) -0.0188(17)
C137 0.0319(16) 0.0381(17) 0.0436(18) -0.0251(15) 0.0105(14) -0.0088(14)
C138 0.0351(16) 0.0349(16) 0.0334(16) -0.0210(14) 0.0026(13) -0.0090(13)
C139 0.0356(16) 0.0367(16) 0.0319(16) -0.0207(14) 0.0050(13) -0.0092(14)
C140 0.0400(17) 0.0420(17) 0.0378(17) -0.0247(15) 0.0090(14) -0.0144(15)
C141 0.0447(18) 0.0458(18) 0.0477(19) -0.0309(16) 0.0115(15) -0.0175(15)
C142 0.0443(18) 0.0429(18) 0.0477(19) -0.0318(16) 0.0131(16) -0.0141(15)
C143 0.0364(16) 0.0438(17) 0.0418(18) -0.0299(15) 0.0085(14) -0.0097(14)
C144 0.062(2) 0.049(2) 0.065(2) -0.0371(19) 0.0237(19) -0.0264(18)
C145 0.089(3) 0.057(3) 0.117(4) -0.051(3) 0.054(3) -0.044(2)
C146 0.086(3) 0.066(3) 0.101(4) -0.050(3) 0.018(3) -0.037(3)
C147 0.065(3) 0.047(2) 0.116(4) -0.037(3) 0.020(3) -0.022(2)
C148 0.0478(19) 0.0442(18) 0.0451(19) -0.0312(17) 0.0165(16) -0.0161(16)
C149 0.059(2) 0.059(2) 0.057(2) -0.043(2) 0.0272(19) -0.024(2)
C150 0.064(2) 0.062(2) 0.045(2) -0.034(2) 0.0200(19) -0.026(2)
C151 0.051(2) 0.067(2) 0.055(2) -0.043(2) 0.0236(19) -0.026(2)
C152 0.0396(17) 0.0359(16) 0.0367(17) -0.0233(15) 0.0091(14) -0.0122(14)
C153 0.0378(17) 0.0409(17) 0.0397(18) -0.0275(15) 0.0020(15) -0.0040(14)
C154 0.0398(17) 0.0389(17) 0.0404(18) -0.0266(15) 0.0045(15) -0.0087(14)
C155 0.0392(18) 0.0427(18) 0.0441(19) -0.0294(16) 0.0072(15) -0.0104(15)
C156 0.0443(18) 0.0384(17) 0.0426(18) -0.0282(15) 0.0048(15) -0.0067(15)
C157 0.049(2) 0.0486(19) 0.0402(19) -0.0308(17) 0.0085(16) -0.0080(16)
C158 0.0415(18) 0.0523(19) 0.0442(19) -0.0338(17) 0.0080(16) -0.0057(16)
C159 0.0444(19) 0.0461(19) 0.0407(19) -0.0280(17) 0.0032(16) -0.0057(16)
C160 0.057(2) 0.048(2) 0.048(2) -0.026(2) -0.0020(19) 0.0015(19)
C161 0.060(2) 0.057(2) 0.044(2) -0.030(2) 0.0085(19) -0.015(2)
C162 0.057(2) 0.060(2) 0.047(2) -0.030(2) 0.0048(19) -0.018(2)
C163 0.0404(19) 0.073(2) 0.046(2) -0.041(2) 0.0111(17) -0.0027(18)
C164 0.045(2) 0.115(4) 0.054(3) -0.058(3) 0.009(2) -0.004(2)
C165 0.043(2) 0.081(3) 0.073(3) -0.055(3) 0.006(2) 0.003(2)
C166 0.046(2) 0.088(3) 0.049(2) -0.041(2) 0.0184(19) -0.021(2)
C167 0.0365(17) 0.0393(17) 0.0431(18) -0.0258(15) 0.0067(15) -0.0084(14)
C168 0.0476(19) 0.0359(16) 0.0336(17) -0.0179(14) 0.0109(15) -0.0096(15)
C169 0.0438(18) 0.0342(16) 0.0282(16) -0.0147(14) 0.0055(14) -0.0069(14)
C170 0.0473(19) 0.0363(17) 0.0339(17) -0.0184(15) 0.0094(15) -0.0072(15)
C171 0.054(2) 0.0367(17) 0.0333(17) -0.0177(15) 0.0042(15) -0.0090(16)
C172 0.058(2) 0.0371(18) 0.0394(19) -0.0161(16) 0.0025(17) -0.0167(17)
C173 0.0486(19) 0.0431(18) 0.0319(17) -0.0136(15) 0.0056(15) -0.0134(16)
C174 0.068(2) 0.043(2) 0.056(2) -0.0314(19) 0.004(2) -0.0122(19)
C175 0.067(3) 0.047(2) 0.069(3) -0.038(2) 0.004(2) -0.004(2)
C176 0.091(3) 0.045(2) 0.091(3) -0.038(2) 0.018(3) -0.021(2)
C177 0.087(3) 0.073(3) 0.080(3) -0.058(3) 0.007(3) -0.017(3)
C178 0.055(2) 0.048(2) 0.056(2) -0.0199(18) 0.0173(19) -0.0211(18)
C179 0.078(3) 0.071(3) 0.067(3) -0.033(2) 0.037(2) -0.035(2)
C180 0.062(3) 0.063(3) 0.085(3) -0.032(3) 0.023(2) -0.030(2)
C181 0.045(2) 0.056(2) 0.078(3) -0.026(2) 0.015(2) -0.016(2)
C182 0.0418(18) 0.0389(17) 0.0336(17) -0.0215(15) 0.0079(15) -0.0059(15)
C183 0.0481(18) 0.0354(16) 0.0357(17) -0.0214(14) 0.0134(15) -0.0144(15)
C184 0.0448(18) 0.0370(16) 0.0374(17) -0.0209(15) 0.0118(15) -0.0124(15)
C185 0.0442(18) 0.0365(17) 0.0368(17) -0.0203(15) 0.0091(15) -0.0081(15)
C186 0.054(2) 0.0351(17) 0.0370(17) -0.0205(15) 0.0115(16) -0.0095(15)
C187 0.065(2) 0.0380(17) 0.0370(18) -0.0232(15) 0.0128(17) -0.0181(17)
C188 0.053(2) 0.0343(16) 0.0348(17) -0.0172(14) 0.0061(15) -0.0152(15)
C189 0.057(2) 0.0434(19) 0.044(2) -0.0273(17) 0.0143(18) -0.0085(17)
C190 0.054(4) 0.047(3) 0.053(4) -0.033(4) 0.021(3) -0.018(3)
C191 0.041(3) 0.040(3) 0.056(3) -0.035(3) 0.016(3) -0.012(3)
C192 0.052(3) 0.058(3) 0.040(3) -0.027(3) 0.019(3) -0.008(3)
C193 0.064(9) 0.050(7) 0.072(9) -0.025(7) 0.025(8) 0.004(6)
C194 0.082(8) 0.060(7) 0.085(8) -0.041(6) 0.036(7) -0.015(6)
C195 0.087(8) 0.080(7) 0.060(6) -0.048(6) 0.014(6) 0.002(6)
C196 0.062(2) 0.049(2) 0.0424(19) -0.0268(17) 0.0103(17) -0.0273(18)
C197 0.071(3) 0.068(3) 0.043(2) -0.024(2) 0.007(2) -0.037(2)
C198 0.073(3) 0.062(2) 0.046(2) -0.031(2) 0.009(2) -0.034(2)
C199 0.053(2) 0.056(2) 0.054(2) -0.029(2) 0.0043(19) -0.024(2)
C200 0.0360(17) 0.0405(17) 0.0419(18) -0.0248(15) 0.0103(15) -0.0107(14)
C201 0.147(5) 0.094(4) 0.111(4) -0.053(3) 0.023(4) -0.039(4)
C202 0.191(6) 0.085(4) 0.086(4) -0.044(3) 0.033(4) -0.059(4)
C203 0.190(6) 0.095(4) 0.085(4) -0.044(3) 0.014(4) -0.073(4)
C204 0.153(5) 0.105(4) 0.099(4) -0.052(3) 0.036(4) -0.060(4)
C205 0.136(5) 0.108(4) 0.089(4) -0.039(3) 0.022(4) -0.046(4)
C206 0.110(4) 0.099(4) 0.092(4) -0.021(3) 0.021(3) -0.034(4)
C207 0.150(7) 0.157(7) 0.192(8) -0.110(6) 0.038(6) -0.036(6)
C208 0.104(4) 0.129(5) 0.086(4) -0.043(3) 0.028(3) -0.001(4)
C209 0.107(4) 0.118(4) 0.083(3) -0.057(3) 0.011(3) 0.019(4)
C210 0.127(5) 0.109(4) 0.105(4) -0.056(3) 0.021(4) 0.005(4)
C211 0.144(5) 0.101(4) 0.116(4) -0.055(3) 0.056(4) -0.032(4)
C212 0.135(5) 0.103(4) 0.115(4) -0.062(3) 0.061(4) -0.031(4)
C213 0.122(5) 0.111(4) 0.099(4) -0.048(3) 0.043(4) -0.015(4)
C214 0.131(7) 0.213(9) 0.106(6) -0.057(6) 0.031(5) -0.036(6)
C215 0.094(4) 0.091(3) 0.078(4) -0.048(3) 0.013(3) -0.018(3)
C216 0.098(4) 0.094(5) 0.090(4) -0.041(4) 0.004(4) -0.024(4)
C217 0.118(5) 0.091(4) 0.086(4) -0.049(4) 0.005(4) -0.017(4)
C218 0.120(5) 0.084(4) 0.081(4) -0.048(4) 0.012(4) -0.006(4)
C219 0.103(4) 0.088(4) 0.087(5) -0.049(4) 0.017(4) -0.014(4)
C220 0.095(4) 0.091(4) 0.076(5) -0.043(4) 0.025(4) -0.017(3)
C221 0.084(6) 0.125(7) 0.070(5) -0.039(5) 0.010(4) -0.024(5)
C222 0.096(5) 0.084(5) 0.084(5) -0.051(4) 0.007(4) -0.024(5)
C223 0.100(4) 0.087(4) 0.078(4) -0.051(4) 0.014(4) -0.016(4)
C224 0.103(5) 0.089(4) 0.078(5) -0.050(5) 0.015(5) -0.012(4)
C225 0.095(5) 0.088(5) 0.075(5) -0.051(5) 0.017(5) -0.015(4)
C226 0.083(5) 0.090(5) 0.073(5) -0.045(5) 0.017(5) -0.024(4)
C227 0.087(5) 0.091(5) 0.074(5) -0.048(4) 0.009(5) -0.024(5)
C228 0.109(9) 0.116(9) 0.106(9) -0.044(8) 0.003(8) -0.037(8)

loop_
_atom_type_symbol
_atom_type_description
_atom_type_scat_dispersion_real
_atom_type_scat_dispersion_imag
_atom_type_scat_source
C C 0.0181 0.0091 'International Tables Vol C Tables 4.2.6.8 and 6.1.1.4'
H H 0.0000 0.0000 'International Tables Vol C Tables 4.2.6.8 and 6.1.1.4'
K K 0.3868 1.0657 'International Tables Vol C Tables 4.2.6.8 and 6.1.1.4'
N N 0.0311 0.0180 'International Tables Vol C Tables 4.2.6.8 and 6.1.1.4'
O O 0.0492 0.0322 'International Tables Vol C Tables 4.2.6.8 and 6.1.1.4'
Ti Ti 0.2191 1.8069 'International Tables Vol C Tables 4.2.6.8 and 6.1.1.4'

loop_
_geom_angle_atom_site_label_1
_geom_angle_atom_site_label_2
_geom_angle_atom_site_label_3
_geom_angle
_geom_angle_site_symmetry_1
_geom_angle_site_symmetry_3
_geom_angle_publ_flag
O1 Ti1 O3 88.80(11) . . ?
O1 Ti1 N1 175.02(10) . . ?
O3 Ti1 N1 86.39(11) . . ?
O15 Ti1 O1 93.19(11) . . ?
O15 Ti1 O3 85.97(9) . . ?
O15 Ti1 N1 87.73(10) . . ?
O16 Ti1 O1 99.26(11) . . ?
O16 Ti1 O3 170.84(10) . . ?
O16 Ti1 O15 89.23(10) . . ?
O16 Ti1 N1 85.63(11) . . ?
O17 Ti1 O1 97.27(11) . . ?
O17 Ti1 O3 88.59(10) . . ?
O17 Ti1 O15 168.10(10) . . ?
O17 Ti1 O16 94.65(10) . . ?
O17 Ti1 N1 81.37(10) . . ?
O5 Ti2 O7 87.82(9) . . ?
O5 Ti2 N2 175.81(9) . . ?
O7 Ti2 N2 94.80(10) . . ?
O18 Ti2 O5 91.08(10) . . ?
O18 Ti2 O7 175.74(10) . . ?
O18 Ti2 O19 91.55(11) . . ?
O18 Ti2 O20 99.36(11) . . ?
O18 Ti2 N2 86.54(10) . . ?
O19 Ti2 O5 99.40(9) . . ?
O19 Ti2 O7 84.57(10) . . ?
O19 Ti2 N2 84.12(9) . . ?
O20 Ti2 O5 95.18(10) . . ?
O20 Ti2 O7 84.84(10) . . ?
O20 Ti2 O19 161.61(10) . . ?
O20 Ti2 N2 81.83(10) . . ?
O8 Ti3 N3 93.73(10) . . ?
O9 Ti3 O8 85.49(10) . . ?
O9 Ti3 N3 176.75(9) . . ?
O21 Ti3 O8 175.92(8) . . ?
O21 Ti3 O9 94.73(10) . . ?
O21 Ti3 O22 90.87(10) . . ?
O21 Ti3 O23 101.44(10) . . ?
O21 Ti3 N3 86.26(10) . . ?
O22 Ti3 O8 85.06(9) . . ?
O22 Ti3 O9 97.24(10) . . ?
O22 Ti3 O23 161.54(10) . . ?
O22 Ti3 N3 85.82(9) . . ?
O23 Ti3 O8 82.59(9) . . ?
O23 Ti3 O9 95.41(9) . . ?
O23 Ti3 N3 81.36(9) . . ?
O11 Ti4 N4 85.46(10) . . ?
O13 Ti4 O11 90.37(10) . . ?
O13 Ti4 N4 175.74(11) . . ?
O24 Ti4 O11 83.91(10) . . ?
O24 Ti4 O13 95.46(10) . . ?
O24 Ti4 O25 90.75(10) . . ?
O24 Ti4 N4 84.97(10) . . ?
O25 Ti4 O11 169.63(10) . . ?
O25 Ti4 O13 99.00(11) . . ?
O25 Ti4 N4 85.22(11) . . ?
O26 Ti4 O11 89.94(10) . . ?
O26 Ti4 O13 96.35(10) . . ?
O26 Ti4 O24 166.71(10) . . ?
O26 Ti4 O25 93.39(10) . . ?
O26 Ti4 N4 82.81(10) . . ?
O2 K1 K3 45.50(6) . . ?
O2 K1 O4 64.68(7) . . ?
O2 K1 O12 103.77(9) . . ?
O2 K1 O15 81.70(8) . . ?
O3 K1 K3 81.48(7) . . ?
O3 K1 O2 69.11(8) . . ?
O3 K1 O4 42.19(7) . . ?
O3 K1 O12 105.20(7) . . ?
O3 K1 O15 56.97(7) . . ?
O4 K1 K3 46.51(5) . . ?
O6 K1 K3 120.93(7) . . ?
O6 K1 O2 147.11(9) . . ?
O6 K1 O3 79.76(8) . . ?
O6 K1 O4 85.28(8) . . ?
O6 K1 O12 73.81(9) . . ?
O6 K1 O14 126.14(11) . . ?
O6 K1 O15 90.34(8) . . ?
O12 K1 K3 58.31(6) . . ?
O12 K1 O4 66.65(7) . . ?
O12 K1 O15 158.68(7) . . ?
O14 K1 K3 73.28(10) . . ?
O14 K1 O2 82.43(11) . . ?
O14 K1 O3 150.66(11) . . ?
O14 K1 O4 118.80(10) . . ?
O14 K1 O12 74.06(9) . . ?
O14 K1 O15 127.25(9) . . ?
O15 K1 K3 123.10(6) . . ?
O15 K1 O4 98.51(7) . . ?
O4 K2 K3 41.40(6) . . ?
O4 K2 O5 114.57(8) . . ?
O4 K2 O7 151.93(8) . . ?
O4 K2 O8 126.44(7) . . ?
O4 K2 O9 88.74(7) . . ?
O4 K2 O10 66.68(8) . . ?
O4 K2 O12 79.59(7) . . ?
O5 K2 K3 126.93(5) . . ?
O5 K2 O7 57.20(7) . . ?
O5 K2 O8 97.11(7) . . ?
O5 K2 O9 153.20(7) . . ?
O5 K2 O10 158.06(8) . . ?
O7 K2 K3 166.42(5) . . ?
O7 K2 O10 132.14(7) . . ?
O8 K2 K3 135.91(5) . . ?
O8 K2 O7 41.96(6) . . ?
O8 K2 O10 98.76(8) . . ?
O9 K2 K3 79.16(5) . . ?
O9 K2 O7 96.01(7) . . ?
O9 K2 O8 56.85(6) . . ?
O9 K2 O10 42.66(7) . . ?
O10 K2 K3 38.73(5) . . ?
O12 K2 K3 51.96(5) . . ?
O12 K2 O5 82.21(8) . . ?
O12 K2 O7 121.69(7) . . ?
O12 K2 O8 149.85(6) . . ?
O12 K2 O9 116.55(8) . . ?
O12 K2 O10 76.46(8) . . ?
K1 K3 K2 62.96(3) . . ?
O2 K3 K1 46.03(6) . . ?
O2 K3 K2 99.75(7) . . ?
O2 K3 O4 72.21(8) . . ?
O2 K3 O12 91.24(8) . . ?
O2 K3 O24 113.22(8) . . ?
O2 K3 C202 77.79(15) . . ?
O2 K3 C203 99.37(15) . . ?
O2 K3 C204 119.51(13) . . ?
O4 K3 K1 57.80(6) . . ?
O4 K3 K2 37.57(5) . . ?
O4 K3 O12 65.85(7) . . ?
O4 K3 O24 162.95(6) . . ?
O4 K3 C202 74.74(12) . . ?
O4 K3 C203 73.36(14) . . ?
O4 K3 C204 93.66(13) . . ?
O10 K3 K1 110.86(8) . . ?
O10 K3 K2 48.38(7) . . ?
O10 K3 O2 143.67(9) . . ?
O10 K3 O4 71.47(9) . . ?
O10 K3 O12 73.66(9) . . ?
O10 K3 O24 101.57(9) . . ?
O10 K3 C202 93.01(16) . . ?
O10 K3 C203 70.43(16) . . ?
O10 K3 C204 63.53(14) . . ?
O11 K3 K1 74.98(6) . . ?
O11 K3 K2 73.47(6) . . ?
O11 K3 O2 111.59(8) . . ?
O11 K3 O4 107.10(7) . . ?
O11 K3 O10 79.11(9) . . ?
O11 K3 O12 41.99(7) . . ?
O11 K3 O24 55.89(7) . . ?
O11 K3 C202 170.61(15) . . ?
O11 K3 C203 147.76(16) . . ?
O11 K3 C204 128.59(13) . . ?
O12 K3 K1 45.24(5) . . ?
O12 K3 K2 38.96(4) . . ?
O12 K3 C202 140.57(12) . . ?
O12 K3 C204 136.72(13) . . ?
O24 K3 K1 113.31(6) . . ?
O24 K3 K2 126.45(5) . . ?
O24 K3 O12 97.42(7) . . ?
O24 K3 C202 121.80(12) . . ?
O24 K3 C203 119.80(14) . . ?
O24 K3 C204 97.00(13) . . ?
C202 K3 K1 112.97(13) . . ?
C202 K3 K2 105.16(12) . . ?
C203 K3 K1 125.46(13) . . ?
C203 K3 K2 93.19(13) . . ?
C203 K3 O12 132.15(14) . . ?
C203 K3 C202 23.23(17) . . ?
C203 K3 C204 24.53(15) . . ?
C204 K3 K1 149.52(12) . . ?
C204 K3 K2 102.01(12) . . ?
C204 K3 C202 42.16(18) . . ?
C1 O1 Ti1 141.2(2) . . ?
K3 O2 K1 88.46(8) . . ?
C1 O2 K1 121.9(3) . . ?
C1 O2 K3 141.9(3) . . ?
Ti1 O3 K1 104.77(10) . . ?
C2 O3 Ti1 128.95(19) . . ?
C2 O3 K1 106.0(2) . . ?
K2 O4 K1 89.30(7) . . ?
K2 O4 K3 101.04(8) . . ?
K3 O4 K1 75.69(7) . . ?
C2 O4 K1 78.7(2) . . ?
C2 O4 K2 131.1(2) . . ?
C2 O4 K3 120.8(2) . . ?
Ti2 O5 K2 114.77(10) . . ?
C3 O5 Ti2 131.9(2) . . ?
C3 O5 K2 109.8(2) . . ?
C3 O6 K1 138.3(3) . . ?
Ti2 O7 K2 99.52(8) . . ?
C4 O7 Ti2 158.2(2) . . ?
C4 O7 K2 96.12(18) . . ?
Ti3 O8 K2 101.11(8) . . ?
C4 O8 Ti3 155.6(2) . . ?
C4 O8 K2 97.4(2) . . ?
Ti3 O9 K2 115.11(10) . . ?
C5 O9 Ti3 140.7(3) . . ?
C5 O9 K2 104.0(2) . . ?
K3 O10 K2 92.89(10) . . ?
C5 O10 K2 84.9(3) . . ?
C5 O10 K3 148.0(3) . . ?
Ti4 O11 K3 111.47(9) . . ?
C6 O11 Ti4 130.2(2) . . ?
C6 O11 K3 111.54(19) . . ?
K1 O12 K3 76.44(7) . . ?
K2 O12 K1 101.44(8) . . ?
K2 O12 K3 89.08(7) . . ?
C6 O12 K1 113.6(2) . . ?
C6 O12 K2 138.5(2) . . ?
C6 O12 K3 78.64(18) . . ?
C7 O13 Ti4 144.3(2) . . ?
C7 O14 K1 163.5(4) . . ?
Ti1 O15 K1 104.88(10) . . ?
C8 O15 Ti1 131.8(2) . . ?
C8 O15 K1 112.73(16) . . ?
C23 O16 Ti1 125.3(2) . . ?
C38 O17 Ti1 144.1(2) . . ?
C56 O18 Ti2 137.3(2) . . ?
C75 O19 Ti2 128.1(2) . . ?
C90 O20 Ti2 143.8(2) . . ?
C105 O21 Ti3 137.0(2) . . ?
C120 O22 Ti3 128.7(2) . . ?
C138 O23 Ti3 141.67(19) . . ?
Ti4 O24 K3 106.62(10) . . ?
C153 O24 Ti4 132.30(18) . . ?
C153 O24 K3 105.75(19) . . ?
C168 O25 Ti4 126.72(19) . . ?
C183 O26 Ti4 142.7(2) . . ?
C22 N1 Ti1 108.7(2) . . ?
C22 N1 C37 107.6(3) . . ?
C22 N1 C55 104.6(2) . . ?
C37 N1 Ti1 113.72(19) . . ?
C55 N1 Ti1 112.1(2) . . ?
C55 N1 C37 109.6(3) . . ?
C74 N2 Ti2 108.68(18) . . ?
C74 N2 C89 106.9(3) . . ?
C74 N2 C104 109.4(2) . . ?
C89 N2 Ti2 113.29(16) . . ?
C89 N2 C104 110.0(2) . . ?
C104 N2 Ti2 108.44(18) . . ?
C119 N3 Ti3 109.59(18) . . ?
C119 N3 C137 105.0(2) . . ?
C119 N3 C152 107.8(2) . . ?
C137 N3 Ti3 113.49(18) . . ?
C137 N3 C152 111.4(2) . . ?
C152 N3 Ti3 109.42(18) . . ?
C167 N4 Ti4 110.63(17) . . ?
C167 N4 C182 109.4(3) . . ?
C182 N4 Ti4 112.34(19) . . ?
C200 N4 Ti4 110.2(2) . . ?
C200 N4 C167 102.7(2) . . ?
C200 N4 C182 111.0(2) . . ?
O2 C1 O1 130.4(4) . . ?
O4 C2 O3 128.0(3) . . ?
O6 C3 O5 126.8(3) . . ?
O8 C4 O7 124.5(3) . . ?
O10 C5 O9 126.5(4) . . ?
O12 C6 O11 126.6(3) . . ?
O14 C7 O13 128.9(4) . . ?
O15 C8 C9 116.6(3) . . ?
O15 C8 C13 122.2(3) . . ?
C13 C8 C9 121.2(4) . . ?
C8 C9 C22 120.1(3) . . ?
C10 C9 C8 119.9(3) . . ?
C10 C9 C22 120.0(3) . . ?
C11 C10 C9 120.7(4) . . ?
C10 C11 C12 117.8(4) . . ?
C10 C11 C14 121.6(4) . . ?
C12 C11 C14 120.6(3) . . ?
C13 C12 C11 124.4(3) . . ?
C8 C13 C18 122.4(3) . . ?
C12 C13 C8 115.9(3) . . ?
C12 C13 C18 121.7(3) . . ?
C11 C14 C15 108.7(3) . . ?
C16 C14 C11 108.1(4) . . ?
C16 C14 C15 107.9(4) . . ?
C16 C14 C17 114.2(4) . . ?
C17 C14 C11 113.8(3) . . ?
C17 C14 C15 103.8(4) . . ?
C13 C18 C19 112.5(3) . . ?
C20 C18 C13 107.7(3) . . ?
C20 C18 C19 109.6(3) . . ?
C20 C18 C21 106.7(3) . . ?
C21 C18 C13 112.7(3) . . ?
C21 C18 C19 107.4(3) . . ?
N1 C22 C9 113.7(2) . . ?
O16 C23 C24 119.2(3) . . ?
O16 C23 C28 121.0(3) . . ?
C24 C23 C28 119.9(3) . . ?
C23 C24 C37 116.9(3) . . ?
C25 C24 C23 122.5(3) . . ?
C25 C24 C37 119.8(3) . . ?
C24 C25 C26 120.2(3) . . ?
C25 C26 C27 116.1(3) . . ?
C25 C26 C29 122.0(3) . . ?
C27 C26 C29 121.8(3) . . ?
C26 C27 C28 126.1(3) . . ?
C23 C28 C27 115.0(3) . . ?
C23 C28 C33 120.8(3) . . ?
C27 C28 C33 124.0(3) . . ?
C30 C29 C26 110.9(3) . . ?
C31 C29 C26 106.7(3) . . ?
C31 C29 C30 110.0(3) . . ?
C31 C29 C32 109.0(4) . . ?
C32 C29 C26 113.8(3) . . ?
C32 C29 C30 106.4(3) . . ?
C28 C33 C34 114.6(3) . . ?
C35 C33 C28 110.1(3) . . ?
C35 C33 C34 107.3(3) . . ?
C35 C33 C36 106.7(3) . . ?
C36 C33 C28 108.7(3) . . ?
C36 C33 C34 109.2(3) . . ?
C24 C37 N1 117.2(3) . . ?
O17 C38 C39 119.9(3) . . ?
O17 C38 C43 123.1(3) . . ?
C39 C38 C43 117.0(3) . . ?
C38 C39 C55 118.0(3) . . ?
C40 C39 C38 122.5(3) . . ?
C40 C39 C55 119.5(3) . . ?
C41 C40 C39 122.2(4) . . ?
C40 C41 C42 114.3(4) . . ?
C40 C41 C44 122.8(4) . . ?
C42 C41 C44 122.9(3) . . ?
C41 C42 C43 126.2(3) . . ?
C38 C43 C51 119.6(3) . . ?
C42 C43 C38 117.6(3) . . ?
C42 C43 C51 122.7(3) . . ?
C41 C44 C47 110.0(4) . . ?
C41 C44 C49 107.6(5) . . ?
C45 C44 C41 111.1(5) . . ?
C45 C44 C47 98.9(6) . . ?
C46 C44 C41 113.3(5) . . ?
C46 C44 C45 115.8(7) . . ?
C46 C44 C47 106.5(7) . . ?
C48 C44 C41 108.7(7) . . ?
C48 C44 C49 112.5(9) . . ?
C48 C44 C50 111.5(10) . . ?
C50 C44 C41 112.2(5) . . ?
C50 C44 C49 104.2(9) . . ?
C43 C51 C52 107.7(3) . . ?
C43 C51 C54 112.8(3) . . ?
C52 C51 C54 109.6(3) . . ?
C53 C51 C43 110.7(3) . . ?
C53 C51 C52 108.9(3) . . ?
C53 C51 C54 107.1(3) . . ?
C39 C55 N1 116.2(2) . . ?
O18 C56 C57 115.6(3) . . ?
O18 C56 C61 123.2(3) . . ?
C57 C56 C61 121.2(3) . . ?
C56 C57 C74 120.1(3) . . ?
C58 C57 C56 117.8(3) . . ?
C58 C57 C74 122.0(3) . . ?
C57 C58 C59 122.9(3) . . ?
C58 C59 C62 124.4(3) . . ?
C60 C59 C58 117.8(3) . . ?
C60 C59 C62 117.8(3) . . ?
C61 C60 C59 122.1(4) . . ?
C56 C61 C66 125.4(4) . . ?
C56 C61 C70 113.8(7) . . ?
C60 C61 C56 118.1(3) . . ?
C60 C61 C66 116.3(4) . . ?
C60 C61 C70 124.6(6) . . ?
C59 C62 C64 108.6(3) . . ?
C59 C62 C65 111.7(3) . . ?
C63 C62 C59 110.1(3) . . ?
C63 C62 C64 109.3(3) . . ?
C63 C62 C65 107.9(3) . . ?
C64 C62 C65 109.1(4) . . ?
C61 C66 C68 114.4(5) . . ?
C61 C66 C69 103.0(5) . . ?
C67 C66 C61 111.6(7) . . ?
C67 C66 C68 106.1(6) . . ?
C67 C66 C69 111.5(7) . . ?
C68 C66 C69 110.3(6) . . ?
C71 C70 C61 99.3(15) . . ?
C71 C70 C73 109.6(14) . . ?
C72 C70 C61 106.0(11) . . ?
C72 C70 C71 108.8(15) . . ?
C72 C70 C73 111.4(15) . . ?
C73 C70 C61 120.7(10) . . ?
N2 C74 C57 115.1(2) . . ?
O19 C75 C76 117.7(3) . . ?
O19 C75 C80 123.7(3) . . ?
C80 C75 C76 118.6(3) . . ?
C75 C76 C89 116.2(3) . . ?
C77 C76 C75 121.4(3) . . ?
C77 C76 C89 121.7(3) . . ?
C76 C77 C78 121.9(3) . . ?
C77 C78 C79 115.7(3) . . ?
C77 C78 C81 120.0(3) . . ?
C79 C78 C81 124.3(3) . . ?
C78 C79 C80 125.0(3) . . ?
C75 C80 C79 117.3(3) . . ?
C75 C80 C85 120.0(3) . . ?
C79 C80 C85 122.5(3) . . ?
C78 C81 C82 109.7(3) . . ?
C83 C81 C78 112.9(3) . . ?
C83 C81 C82 108.9(3) . . ?
C83 C81 C84 106.5(3) . . ?
C84 C81 C78 109.0(3) . . ?
C84 C81 C82 109.8(3) . . ?
C80 C85 C86 109.8(3) . . ?
C80 C85 C88 110.7(3) . . ?
C87 C85 C80 110.6(3) . . ?
C87 C85 C86 109.0(3) . . ?
C87 C85 C88 106.7(3) . . ?
C88 C85 C86 110.0(3) . . ?
C76 C89 N2 116.7(3) . . ?
O20 C90 C91 116.6(3) . . ?
O20 C90 C95 121.0(3) . . ?
C95 C90 C91 122.2(3) . . ?
C90 C91 C104 120.7(3) . . ?
C92 C91 C90 117.5(3) . . ?
C92 C91 C104 121.7(3) . . ?
C93 C92 C91 122.3(3) . . ?
C92 C93 C94 117.7(3) . . ?
C92 C93 C96 122.2(3) . . ?
C94 C93 C96 120.0(3) . . ?
C93 C94 C95 122.8(3) . . ?
C90 C95 C94 117.0(3) . . ?
C90 C95 C100 122.1(3) . . ?
C94 C95 C100 120.9(3) . . ?
C97 C96 C93 110.3(3) . . ?
C97 C96 C99 107.3(3) . . ?
C98 C96 C93 111.4(3) . . ?
C98 C96 C97 108.4(3) . . ?
C98 C96 C99 110.1(3) . . ?
C99 C96 C93 109.3(3) . . ?
C95 C100 C102 108.4(3) . . ?
C101 C100 C95 113.2(3) . . ?
C101 C100 C102 108.1(3) . . ?
C103 C100 C95 110.0(3) . . ?
C103 C100 C101 106.4(3) . . ?
C103 C100 C102 110.7(3) . . ?
N2 C104 C91 113.9(3) . . ?
O21 C105 C106 116.7(3) . . ?
O21 C105 C110 122.7(3) . . ?
C106 C105 C110 120.6(3) . . ?
C105 C106 C119 119.6(3) . . ?
C107 C106 C105 120.6(3) . . ?
C107 C106 C119 119.7(3) . . ?
C106 C107 C108 120.6(4) . . ?
C107 C108 C111 121.2(4) . . ?
C109 C108 C107 117.5(4) . . ?
C109 C108 C111 121.2(4) . . ?
C110 C109 C108 124.7(4) . . ?
C105 C110 C115 122.3(3) . . ?
C109 C110 C105 115.9(4) . . ?
C109 C110 C115 121.8(3) . . ?
C108 C111 C112 109.4(4) . . ?
C108 C111 C114 112.1(4) . . ?
C112 C111 C114 109.9(4) . . ?
C113 C111 C108 109.0(3) . . ?
C113 C111 C112 107.8(4) . . ?
C113 C111 C114 108.5(4) . . ?
C110 C115 C117 114.3(3) . . ?
C116 C115 C110 111.2(3) . . ?
C116 C115 C117 105.9(3) . . ?
C116 C115 C118 108.3(3) . . ?
C118 C115 C110 108.4(3) . . ?
C118 C115 C117 108.7(3) . . ?
N3 C119 C106 113.8(2) . . ?
O22 C120 C121 117.5(3) . . ?
O22 C120 C125 119.6(3) . . ?
C125 C120 C121 122.8(3) . . ?
C120 C121 C137 119.6(3) . . ?
C122 C121 C120 120.9(3) . . ?
C122 C121 C137 118.2(3) . . ?
C121 C122 C123 118.8(3) . . ?
C122 C123 C124 119.1(3) . . ?
C122 C123 C126 117.5(3) . . ?
C124 C123 C126 123.4(3) . . ?
C123 C124 C125 124.6(3) . . ?
C120 C125 C124 113.8(3) . . ?
C120 C125 C133 123.7(3) . . ?
C124 C125 C133 122.4(3) . . ?
C123 C126 C127 109.4(3) . . ?
C123 C126 C128 108.5(3) . . ?
C128 C126 C127 105.4(4) . . ?
C129 C126 C123 111.4(3) . . ?
C129 C126 C127 109.1(5) . . ?
C129 C126 C128 112.9(5) . . ?
C130 C126 C123 111.0(6) . . ?
C130 C126 C131 110.0(10) . . ?
C130 C126 C132 110.5(11) . . ?
C131 C126 C123 114.7(5) . . ?
C132 C126 C123 108.1(5) . . ?
C132 C126 C131 102.0(10) . . ?
C125 C133 C135 110.4(3) . . ?
C125 C133 C136 111.6(3) . . ?
C134 C133 C125 113.4(3) . . ?
C134 C133 C135 105.9(3) . . ?
C134 C133 C136 105.3(3) . . ?
C135 C133 C136 110.0(3) . . ?
C121 C137 N3 115.6(3) . . ?
O23 C138 C139 120.3(2) . . ?
O23 C138 C143 121.2(3) . . ?
C139 C138 C143 118.4(3) . . ?
C138 C139 C152 118.0(3) . . ?
C140 C139 C138 121.8(3) . . ?
C140 C139 C152 119.8(3) . . ?
C141 C140 C139 122.3(3) . . ?
C140 C141 C142 114.6(3) . . ?
C140 C141 C144 122.8(3) . . ?
C142 C141 C144 122.5(3) . . ?
C143 C142 C141 125.7(3) . . ?
C138 C143 C148 119.5(3) . . ?
C142 C143 C138 117.1(3) . . ?
C142 C143 C148 123.2(2) . . ?
C141 C144 C146 106.5(3) . . ?
C145 C144 C141 114.4(3) . . ?
C145 C144 C146 103.7(4) . . ?
C145 C144 C147 109.7(4) . . ?
C147 C144 C141 111.6(3) . . ?
C147 C144 C146 110.6(3) . . ?
C143 C148 C150 109.4(3) . . ?
C149 C148 C143 110.3(3) . . ?
C149 C148 C150 109.3(3) . . ?
C151 C148 C143 111.8(3) . . ?
C151 C148 C149 106.4(3) . . ?
C151 C148 C150 109.6(3) . . ?
C139 C152 N3 113.7(2) . . ?
O24 C153 C154 118.7(3) . . ?
O24 C153 C158 121.5(3) . . ?
C158 C153 C154 119.8(3) . . ?
C153 C154 C167 118.2(3) . . ?
C155 C154 C153 121.5(3) . . ?
C155 C154 C167 120.3(3) . . ?
C154 C155 C156 121.0(3) . . ?
C155 C156 C157 116.2(3) . . ?
C155 C156 C159 119.0(3) . . ?
C157 C156 C159 124.8(3) . . ?
C156 C157 C158 125.4(3) . . ?
C153 C158 C157 116.2(3) . . ?
C153 C158 C163 121.1(3) . . ?
C157 C158 C163 122.7(3) . . ?
C156 C159 C160 110.0(3) . . ?
C161 C159 C156 111.2(3) . . ?
C161 C159 C160 105.4(3) . . ?
C161 C159 C162 111.0(3) . . ?
C162 C159 C156 109.4(3) . . ?
C162 C159 C160 109.8(3) . . ?
C158 C163 C165 111.2(4) . . ?
C164 C163 C158 111.1(3) . . ?
C164 C163 C165 108.3(3) . . ?
C164 C163 C166 105.6(4) . . ?
C166 C163 C158 109.5(3) . . ?
C166 C163 C165 110.9(3) . . ?
C154 C167 N4 112.0(3) . . ?
O25 C168 C169 115.5(3) . . ?
O25 C168 C173 123.0(3) . . ?
C173 C168 C169 121.5(3) . . ?
C168 C169 C182 120.1(3) . . ?
C170 C169 C168 118.7(3) . . ?
C170 C169 C182 120.6(3) . . ?
C171 C170 C169 121.2(3) . . ?
C170 C171 C172 118.4(3) . . ?
C170 C171 C174 122.7(3) . . ?
C172 C171 C174 118.8(3) . . ?
C171 C172 C173 123.4(3) . . ?
C168 C173 C172 116.6(3) . . ?
C168 C173 C178 123.3(3) . . ?
C172 C173 C178 119.8(3) . . ?
C175 C174 C171 112.2(3) . . ?
C175 C174 C176 107.8(4) . . ?
C176 C174 C171 111.8(3) . . ?
C177 C174 C171 105.8(3) . . ?
C177 C174 C175 109.7(3) . . ?
C177 C174 C176 109.6(4) . . ?
C173 C178 C181 114.1(3) . . ?
C179 C178 C173 105.6(3) . . ?
C179 C178 C180 107.7(3) . . ?
C179 C178 C181 108.7(3) . . ?
C180 C178 C173 113.1(3) . . ?
C180 C178 C181 107.4(4) . . ?
C169 C182 N4 118.5(3) . . ?
O26 C183 C184 119.5(3) . . ?
O26 C183 C188 119.4(3) . . ?
C184 C183 C188 121.0(3) . . ?
C183 C184 C185 122.1(3) . . ?
C183 C184 C200 121.4(3) . . ?
C185 C184 C200 116.4(3) . . ?
C186 C185 C184 119.2(3) . . ?
C185 C186 C187 117.4(3) . . ?
C185 C186 C189 120.3(3) . . ?
C187 C186 C189 122.2(3) . . ?
C186 C187 C188 125.8(3) . . ?
C183 C188 C187 114.3(3) . . ?
C183 C188 C196 123.5(3) . . ?
C187 C188 C196 122.2(3) . . ?
C186 C189 C191 113.9(3) . . ?
C186 C189 C192 107.0(3) . . ?
C186 C189 C193 104.9(5) . . ?
C186 C189 C195 105.3(5) . . ?
C190 C189 C186 111.7(4) . . ?
C190 C189 C191 107.0(4) . . ?
C190 C189 C192 112.8(4) . . ?
C192 C189 C191 104.3(4) . . ?
C193 C189 C195 95.8(8) . . ?
C194 C189 C186 114.5(6) . . ?
C194 C189 C193 122.6(10) . . ?
C194 C189 C195 111.1(10) . . ?
C188 C196 C197 108.2(3) . . ?
C188 C196 C199 111.8(3) . . ?
C197 C196 C199 110.7(3) . . ?
C198 C196 C188 112.5(3) . . ?
C198 C196 C197 106.9(3) . . ?
C198 C196 C199 106.6(3) . . ?
N4 C200 C184 113.9(3) . . ?
C202 C201 C207 114.9(8) . . ?
C206 C201 C202 121.9(7) . . ?
C206 C201 C207 123.0(8) . . ?
C201 C202 K3 101.6(4) . . ?
C203 C202 K3 67.6(3) . . ?
C203 C202 C201 112.9(7) . . ?
C202 C203 K3 89.2(4) . . ?
C202 C203 C204 125.3(7) . . ?
C204 C203 K3 87.2(4) . . ?
C203 C204 K3 68.3(4) . . ?
C205 C204 K3 100.0(5) . . ?
C205 C204 C203 117.2(7) . . ?
C204 C205 C206 119.4(7) . . ?
C201 C206 C205 122.9(7) . . ?
C209 C208 C213 118.9(8) . . ?
C209 C208 C214 122.9(7) . . ?
C213 C208 C214 118.2(8) . . ?
C210 C209 C208 121.4(6) . . ?
C211 C210 C209 120.7(8) . . ?
C210 C211 C212 117.7(8) . . ?
C213 C212 C211 123.2(6) . . ?
C212 C213 C208 117.9(8) . . ?
C216 C215 C220 120.2(10) . . ?
C216 C215 C221 119.2(10) . . ?
C220 C215 C221 120.6(10) . . ?
C215 C216 C217 120.3(12) . . ?
C218 C217 C216 119.2(12) . . ?
C219 C218 C217 121.7(11) . . ?
C218 C219 C220 122.8(11) . . ?
C215 C220 C219 115.6(11) . . ?
C223 C222 C227 111.1(17) . . ?
C223 C222 C228 127.4(17) . . ?
C227 C222 C228 120.8(16) . . ?
C222 C223 C224 129.0(18) . . ?
C225 C224 C223 115(2) . . ?
C224 C225 C226 121(2) . . ?
C225 C226 C227 124(2) . . ?
C222 C227 C226 118.8(18) . . ?

loop_
_geom_bond_atom_site_label_1
_geom_bond_atom_site_label_2
_geom_bond_distance
_geom_bond_site_symmetry_2
_geom_bond_publ_flag
Ti1 O1 1.981(3) . ?
Ti1 O3 2.045(2) . ?
Ti1 O15 1.875(2) . ?
Ti1 O16 1.871(2) . ?
Ti1 O17 1.855(2) . ?
Ti1 N1 2.239(3) . ?
Ti2 O5 1.940(2) . ?
Ti2 O7 2.068(2) . ?
Ti2 O18 1.829(3) . ?
Ti2 O19 1.904(2) . ?
Ti2 O20 1.867(2) . ?
Ti2 N2 2.231(2) . ?
Ti3 O8 2.103(2) . ?
Ti3 O9 1.970(2) . ?
Ti3 O21 1.825(2) . ?
Ti3 O22 1.860(2) . ?
Ti3 O23 1.876(2) . ?
Ti3 N3 2.250(3) . ?
Ti4 O11 2.070(2) . ?
Ti4 O13 1.944(3) . ?
Ti4 O24 1.857(2) . ?
Ti4 O25 1.894(2) . ?
Ti4 O26 1.8225(19) . ?
Ti4 N4 2.274(3) . ?
K1 K3 3.813(2) . ?
K1 O2 2.745(3) . ?
K1 O3 2.735(2) . ?
K1 O4 3.330(3) . ?
K1 O6 2.565(3) . ?
K1 O12 2.785(3) . ?
K1 O14 2.681(4) . ?
K1 O15 2.869(3) . ?
K2 K3 4.2372(17) . ?
K2 O4 2.632(2) . ?
K2 O5 2.731(3) . ?
K2 O7 3.049(2) . ?
K2 O8 3.033(2) . ?
K2 O9 2.756(3) . ?
K2 O10 3.171(3) . ?
K2 O12 2.665(3) . ?
K3 O2 2.721(3) . ?
K3 O4 2.855(3) . ?
K3 O10 2.654(3) . ?
K3 O11 2.638(2) . ?
K3 O12 3.337(2) . ?
K3 O24 2.944(3) . ?
K3 C202 3.494(6) . ?
K3 C203 3.230(6) . ?
K3 C204 3.472(7) . ?
O1 C1 1.281(5) . ?
O2 C1 1.215(4) . ?
O3 C2 1.268(4) . ?
O4 C2 1.237(4) . ?
O5 C3 1.293(4) . ?
O6 C3 1.173(4) . ?
O7 C4 1.241(4) . ?
O8 C4 1.220(3) . ?
O9 C5 1.252(4) . ?
O10 C5 1.202(4) . ?
O11 C6 1.272(4) . ?
O12 C6 1.234(4) . ?
O13 C7 1.297(5) . ?
O14 C7 1.189(5) . ?
O15 C8 1.349(4) . ?
O16 C23 1.369(4) . ?
O17 C38 1.347(4) . ?
O18 C56 1.353(4) . ?
O19 C75 1.341(4) . ?
O20 C90 1.350(4) . ?
O21 C105 1.370(4) . ?
O22 C120 1.335(3) . ?
O23 C138 1.345(4) . ?
O24 C153 1.342(4) . ?
O25 C168 1.356(4) . ?
O26 C183 1.343(3) . ?
N1 C22 1.479(3) . ?
N1 C37 1.518(4) . ?
N1 C55 1.485(4) . ?
N2 C74 1.483(4) . ?
N2 C89 1.500(4) . ?
N2 C104 1.511(4) . ?
N3 C119 1.480(4) . ?
N3 C137 1.490(3) . ?
N3 C152 1.509(4) . ?
N4 C167 1.482(4) . ?
N4 C182 1.520(4) . ?
N4 C200 1.477(4) . ?
C8 C9 1.402(5) . ?
C8 C13 1.400(5) . ?
C9 C10 1.381(5) . ?
C9 C22 1.483(5) . ?
C10 C11 1.379(5) . ?
C11 C12 1.390(5) . ?
C11 C14 1.527(6) . ?
C12 C13 1.387(5) . ?
C13 C18 1.542(5) . ?
C14 C15 1.565(5) . ?
C14 C16 1.493(5) . ?
C14 C17 1.524(6) . ?
C18 C19 1.546(5) . ?
C18 C20 1.514(4) . ?
C18 C21 1.533(5) . ?
C23 C24 1.394(5) . ?
C23 C28 1.394(4) . ?
C24 C25 1.376(5) . ?
C24 C37 1.491(4) . ?
C25 C26 1.377(4) . ?
C26 C27 1.393(5) . ?
C26 C29 1.541(5) . ?
C27 C28 1.406(5) . ?
C28 C33 1.538(5) . ?
C29 C30 1.530(5) . ?
C29 C31 1.501(6) . ?
C29 C32 1.529(6) . ?
C33 C34 1.557(6) . ?
C33 C35 1.513(4) . ?
C33 C36 1.519(5) . ?
C38 C39 1.389(5) . ?
C38 C43 1.399(4) . ?
C39 C40 1.387(5) . ?
C39 C55 1.474(4) . ?
C40 C41 1.365(4) . ?
C41 C42 1.385(5) . ?
C41 C44 1.546(5) . ?
C42 C43 1.390(5) . ?
C43 C51 1.515(5) . ?
C44 C45 1.490(9) . ?
C44 C46 1.441(9) . ?
C44 C47 1.568(9) . ?
C44 C48 1.426(15) . ?
C44 C49 1.583(11) . ?
C44 C50 1.534(15) . ?
C51 C52 1.541(5) . ?
C51 C53 1.513(5) . ?
C51 C54 1.546(5) . ?
C56 C57 1.391(4) . ?
C56 C61 1.414(5) . ?
C57 C58 1.379(5) . ?
C57 C74 1.500(5) . ?
C58 C59 1.388(5) . ?
C59 C60 1.386(4) . ?
C59 C62 1.517(5) . ?
C60 C61 1.378(5) . ?
C61 C66 1.546(6) . ?
C61 C70 1.591(16) . ?
C62 C63 1.516(4) . ?
C62 C64 1.527(6) . ?
C62 C65 1.550(5) . ?
C66 C67 1.482(14) . ?
C66 C68 1.559(10) . ?
C66 C69 1.560(9) . ?
C70 C71 1.56(3) . ?
C70 C72 1.50(2) . ?
C70 C73 1.57(2) . ?
C75 C76 1.390(4) . ?
C75 C80 1.386(4) . ?
C76 C77 1.366(4) . ?
C76 C89 1.470(4) . ?
C77 C78 1.371(4) . ?
C78 C79 1.375(4) . ?
C78 C81 1.533(5) . ?
C79 C80 1.389(5) . ?
C80 C85 1.523(4) . ?
C81 C82 1.540(5) . ?
C81 C83 1.494(4) . ?
C81 C84 1.524(5) . ?
C85 C86 1.548(5) . ?
C85 C87 1.519(4) . ?
C85 C88 1.547(5) . ?
C90 C91 1.396(4) . ?
C90 C95 1.392(5) . ?
C91 C92 1.395(4) . ?
C91 C104 1.512(4) . ?
C92 C93 1.380(5) . ?
C93 C94 1.389(5) . ?
C93 C96 1.538(4) . ?
C94 C95 1.393(4) . ?
C95 C100 1.536(5) . ?
C96 C97 1.525(5) . ?
C96 C98 1.517(5) . ?
C96 C99 1.537(5) . ?
C100 C101 1.535(5) . ?
C100 C102 1.545(6) . ?
C100 C103 1.504(4) . ?
C105 C106 1.397(5) . ?
C105 C110 1.430(5) . ?
C106 C107 1.388(5) . ?
C106 C119 1.512(5) . ?
C107 C108 1.396(5) . ?
C108 C109 1.394(5) . ?
C108 C111 1.538(5) . ?
C109 C110 1.387(5) . ?
C110 C115 1.528(5) . ?
C111 C112 1.539(5) . ?
C111 C113 1.513(5) . ?
C111 C114 1.539(6) . ?
C115 C116 1.525(5) . ?
C115 C117 1.538(6) . ?
C115 C118 1.525(5) . ?
C120 C121 1.392(5) . ?
C120 C125 1.389(4) . ?
C121 C122 1.360(4) . ?
C121 C137 1.480(4) . ?
C122 C123 1.379(4) . ?
C123 C124 1.381(5) . ?
C123 C126 1.518(4) . ?
C124 C125 1.392(4) . ?
C125 C133 1.524(5) . ?
C126 C127 1.547(6) . ?
C126 C128 1.539(7) . ?
C126 C129 1.515(8) . ?
C126 C130 1.426(14) . ?
C126 C131 1.509(15) . ?
C126 C132 1.503(16) . ?
C133 C134 1.511(4) . ?
C133 C135 1.544(5) . ?
C133 C136 1.545(4) . ?
C138 C139 1.385(4) . ?
C138 C143 1.406(4) . ?
C139 C140 1.384(4) . ?
C139 C152 1.496(3) . ?
C140 C141 1.373(4) . ?
C141 C142 1.400(5) . ?
C141 C144 1.532(5) . ?
C142 C143 1.388(5) . ?
C143 C148 1.527(4) . ?
C144 C145 1.501(5) . ?
C144 C146 1.536(6) . ?
C144 C147 1.508(5) . ?
C148 C149 1.519(4) . ?
C148 C150 1.552(5) . ?
C148 C151 1.519(5) . ?
C153 C154 1.400(4) . ?
C153 C158 1.387(4) . ?
C154 C155 1.363(5) . ?
C154 C167 1.479(4) . ?
C155 C156 1.380(4) . ?
C156 C157 1.386(5) . ?
C156 C159 1.528(5) . ?
C157 C158 1.388(5) . ?
C158 C163 1.536(5) . ?
C159 C160 1.546(4) . ?
C159 C161 1.514(5) . ?
C159 C162 1.519(5) . ?
C163 C164 1.511(4) . ?
C163 C165 1.557(6) . ?
C163 C166 1.521(6) . ?
C168 C169 1.403(5) . ?
C168 C173 1.392(5) . ?
C169 C170 1.396(4) . ?
C169 C182 1.495(5) . ?
C170 C171 1.366(5) . ?
C171 C172 1.385(5) . ?
C171 C174 1.551(4) . ?
C172 C173 1.393(4) . ?
C173 C178 1.539(5) . ?
C174 C175 1.520(6) . ?
C174 C176 1.549(6) . ?
C174 C177 1.506(5) . ?
C178 C179 1.496(5) . ?
C178 C180 1.532(5) . ?
C178 C181 1.548(5) . ?
C183 C184 1.362(5) . ?
C183 C188 1.387(4) . ?
C184 C185 1.388(4) . ?
C184 C200 1.481(4) . ?
C185 C186 1.358(4) . ?
C186 C187 1.374(5) . ?
C186 C189 1.524(4) . ?
C187 C188 1.397(4) . ?
C188 C196 1.526(5) . ?
C189 C190 1.477(8) . ?
C189 C191 1.602(7) . ?
C189 C192 1.544(6) . ?
C189 C193 1.642(16) . ?
C189 C194 1.248(15) . ?
C189 C195 1.652(14) . ?
C196 C197 1.537(5) . ?
C196 C198 1.503(4) . ?
C196 C199 1.552(5) . ?
C201 C202 1.395(9) . ?
C201 C206 1.344(8) . ?
C201 C207 1.409(9) . ?
C202 C203 1.379(9) . ?
C203 C204 1.443(9) . ?
C204 C205 1.304(8) . ?
C205 C206 1.390(8) . ?
C208 C209 1.365(10) . ?
C208 C213 1.383(8) . ?
C208 C214 1.499(11) . ?
C209 C210 1.362(10) . ?
C210 C211 1.345(8) . ?
C211 C212 1.374(9) . ?
C212 C213 1.359(9) . ?
C215 C216 1.375(10) . ?
C215 C220 1.381(11) . ?
C215 C221 1.469(11) . ?
C216 C217 1.392(12) . ?
C217 C218 1.328(12) . ?
C218 C219 1.295(11) . ?
C219 C220 1.433(11) . ?
C222 C223 1.399(15) . ?
C222 C227 1.407(14) . ?
C222 C228 1.524(19) . ?
C223 C224 1.403(16) . ?
C224 C225 1.322(15) . ?
C225 C226 1.332(16) . ?
C226 C227 1.427(16) . ?

loop_
_geom_torsion_atom_site_label_1
_geom_torsion_atom_site_label_2
_geom_torsion_atom_site_label_3
_geom_torsion_atom_site_label_4
_geom_torsion
_geom_torsion_site_symmetry_1
_geom_torsion_site_symmetry_2
_geom_torsion_site_symmetry_3
_geom_torsion_site_symmetry_4
_geom_torsion_publ_flag
Ti1 O1 C1 O2 2.1(8) . . . . ?
Ti1 O3 C2 O4 152.7(3) . . . . ?
Ti1 O15 C8 C9 46.7(4) . . . . ?
Ti1 O15 C8 C13 -133.2(3) . . . . ?
Ti1 O16 C23 C24 51.9(4) . . . . ?
Ti1 O16 C23 C28 -128.0(3) . . . . ?
Ti1 O17 C38 C39 -10.7(5) . . . . ?
Ti1 O17 C38 C43 169.1(3) . . . . ?
Ti1 N1 C22 C9 63.0(3) . . . . ?
Ti1 N1 C37 C24 38.8(4) . . . . ?
Ti1 N1 C55 C39 -65.1(3) . . . . ?
Ti2 O5 C3 O6 -155.4(3) . . . . ?
Ti2 O7 C4 O8 136.1(4) . . . . ?
Ti2 O18 C56 C57 43.5(5) . . . . ?
Ti2 O18 C56 C61 -137.6(3) . . . . ?
Ti2 O19 C75 C76 52.9(4) . . . . ?
Ti2 O19 C75 C80 -127.2(3) . . . . ?
Ti2 O20 C90 C91 20.1(6) . . . . ?
Ti2 O20 C90 C95 -154.4(3) . . . . ?
Ti2 N2 C74 C57 63.0(3) . . . . ?
Ti2 N2 C89 C76 47.4(3) . . . . ?
Ti2 N2 C104 C91 69.1(2) . . . . ?
Ti3 O8 C4 O7 138.9(4) . . . . ?
Ti3 O9 C5 O10 -169.5(3) . . . . ?
Ti3 O21 C105 C106 41.7(4) . . . . ?
Ti3 O21 C105 C110 -139.3(3) . . . . ?
Ti3 O22 C120 C121 52.1(4) . . . . ?
Ti3 O22 C120 C125 -130.6(3) . . . . ?
Ti3 O23 C138 C139 23.7(5) . . . . ?
Ti3 O23 C138 C143 -152.6(3) . . . . ?
Ti3 N3 C119 C106 63.6(3) . . . . ?
Ti3 N3 C137 C121 44.9(3) . . . . ?
Ti3 N3 C152 C139 70.4(3) . . . . ?
Ti4 O11 C6 O12 161.8(3) . . . . ?
Ti4 O13 C7 O14 -9.2(8) . . . . ?
Ti4 O24 C153 C154 50.4(4) . . . . ?
Ti4 O24 C153 C158 -129.2(3) . . . . ?
Ti4 O25 C168 C169 55.4(4) . . . . ?
Ti4 O25 C168 C173 -125.8(3) . . . . ?
Ti4 O26 C183 C184 -12.4(6) . . . . ?
Ti4 O26 C183 C188 168.0(3) . . . . ?
Ti4 N4 C167 C154 63.9(3) . . . . ?
Ti4 N4 C182 C169 36.2(3) . . . . ?
Ti4 N4 C200 C184 -64.2(3) . . . . ?
K1 O2 C1 O1 -28.0(6) . . . . ?
K1 O3 C2 O4 27.8(4) . . . . ?
K1 O4 C2 O3 -22.0(4) . . . . ?
K1 O6 C3 O5 -93.9(5) . . . . ?
K1 O12 C6 O11 -79.9(4) . . . . ?
K1 O14 C7 O13 -78.9(11) . . . . ?
K1 O15 C8 C9 -91.7(3) . . . . ?
K1 O15 C8 C13 88.4(3) . . . . ?
K2 O4 C2 O3 57.0(5) . . . . ?
K2 O5 C3 O6 47.5(5) . . . . ?
K2 O7 C4 O8 0.4(3) . . . . ?
K2 O8 C4 O7 -0.4(3) . . . . ?
K2 O9 C5 O10 16.5(5) . . . . ?
K2 O10 C5 O9 -13.9(4) . . . . ?
K2 O12 C6 O11 65.2(5) . . . . ?
K3 O2 C1 O1 109.8(5) . . . . ?
K3 O4 C2 O3 -87.7(4) . . . . ?
K3 O10 C5 O9 -101.3(6) . . . . ?
K3 O11 C6 O12 13.7(4) . . . . ?
K3 O12 C6 O11 -10.2(3) . . . . ?
K3 O24 C153 C154 -80.8(3) . . . . ?
K3 O24 C153 C158 99.7(3) . . . . ?
K3 C202 C203 C204 -86.0(6) . . . . ?
K3 C203 C204 C205 -90.3(6) . . . . ?
K3 C204 C205 C206 -72.9(7) . . . . ?
O1 Ti1 O15 K1 -66.20(10) . . . . ?
O1 Ti1 O15 C8 153.1(2) . . . . ?
O1 Ti1 O16 C23 124.3(3) . . . . ?
O1 Ti1 O17 C38 170.5(3) . . . . ?
O3 Ti1 O15 K1 22.36(10) . . . . ?
O3 Ti1 O15 C8 -118.3(3) . . . . ?
O3 Ti1 O17 C38 81.9(3) . . . . ?
O5 Ti2 O18 C56 157.1(3) . . . . ?
O5 Ti2 O20 C90 -177.6(4) . . . . ?
O7 Ti2 O20 C90 -90.2(4) . . . . ?
O8 Ti3 O22 C120 44.8(3) . . . . ?
O8 Ti3 O23 C138 -94.3(3) . . . . ?
O9 Ti3 O21 C105 157.8(3) . . . . ?
O9 Ti3 O22 C120 129.6(3) . . . . ?
O9 Ti3 O23 C138 -179.1(3) . . . . ?
O11 Ti4 O24 K3 11.46(9) . . . . ?
O11 Ti4 O24 C153 -119.4(3) . . . . ?
O11 Ti4 O25 C168 -84.2(5) . . . . ?
O11 Ti4 O26 C183 81.1(4) . . . . ?
O13 Ti4 O24 K3 -78.33(11) . . . . ?
O13 Ti4 O24 C153 150.8(3) . . . . ?
O13 Ti4 O25 C168 121.3(3) . . . . ?
O13 Ti4 O26 C183 171.4(4) . . . . ?
O15 Ti1 O16 C23 -142.6(3) . . . . ?
O15 Ti1 O17 C38 19.2(7) . . . . ?
O15 C8 C9 C10 -177.5(2) . . . . ?
O15 C8 C9 C22 2.4(4) . . . . ?
O15 C8 C13 C12 178.5(3) . . . . ?
O15 C8 C13 C18 0.8(4) . . . . ?
O16 Ti1 O15 K1 -165.44(10) . . . . ?
O16 Ti1 O15 C8 53.9(3) . . . . ?
O16 Ti1 O17 C38 -89.5(3) . . . . ?
O16 C23 C24 C25 -175.5(3) . . . . ?
O16 C23 C24 C37 14.6(5) . . . . ?
O16 C23 C28 C27 175.6(3) . . . . ?
O16 C23 C28 C33 -9.8(6) . . . . ?
O17 Ti1 O15 K1 85.3(5) . . . . ?
O17 Ti1 O15 C8 -55.4(6) . . . . ?
O17 Ti1 O16 C23 26.1(3) . . . . ?
O17 C38 C39 C40 174.2(3) . . . . ?
O17 C38 C39 C55 -8.0(5) . . . . ?
O17 C38 C43 C42 -175.0(3) . . . . ?
O17 C38 C43 C51 3.2(5) . . . . ?
O18 Ti2 O20 C90 90.5(4) . . . . ?
O18 C56 C57 C58 176.3(3) . . . . ?
O18 C56 C57 C74 0.3(5) . . . . ?
O18 C56 C61 C60 -174.3(4) . . . . ?
O18 C56 C61 C66 11.3(7) . . . . ?
O18 C56 C61 C70 -14.5(8) . . . . ?
O19 Ti2 O18 C56 57.6(3) . . . . ?
O19 Ti2 O20 C90 -35.2(6) . . . . ?
O19 C75 C76 C77 -176.9(3) . . . . ?
O19 C75 C76 C89 13.0(5) . . . . ?
O19 C75 C80 C79 177.3(3) . . . . ?
O19 C75 C80 C85 -7.4(5) . . . . ?
O20 Ti2 O18 C56 -107.5(3) . . . . ?
O20 C90 C91 C92 178.7(3) . . . . ?
O20 C90 C91 C104 -4.4(5) . . . . ?
O20 C90 C95 C94 -177.6(3) . . . . ?
O20 C90 C95 C100 4.3(5) . . . . ?
O21 Ti3 O22 C120 -135.6(3) . . . . ?
O21 Ti3 O23 C138 85.0(3) . . . . ?
O21 C105 C106 C107 179.4(2) . . . . ?
O21 C105 C106 C119 2.3(4) . . . . ?
O21 C105 C110 C109 -179.2(3) . . . . ?
O21 C105 C110 C115 -0.3(4) . . . . ?
O22 Ti3 O21 C105 60.5(3) . . . . ?
O22 Ti3 O23 C138 -45.9(5) . . . . ?
O22 C120 C121 C122 177.6(3) . . . . ?
O22 C120 C121 C137 10.7(5) . . . . ?
O22 C120 C125 C124 -177.7(3) . . . . ?
O22 C120 C125 C133 -2.2(5) . . . . ?
O23 Ti3 O21 C105 -105.7(3) . . . . ?
O23 Ti3 O22 C120 -3.3(5) . . . . ?
O23 C138 C139 C140 -175.9(3) . . . . ?
O23 C138 C139 C152 -2.7(5) . . . . ?
O23 C138 C143 C142 178.1(3) . . . . ?
O23 C138 C143 C148 2.0(5) . . . . ?
O24 Ti4 O25 C168 -143.0(3) . . . . ?
O24 Ti4 O26 C183 18.8(7) . . . . ?
O24 C153 C154 C155 -179.9(3) . . . . ?
O24 C153 C154 C167 1.2(4) . . . . ?
O24 C153 C158 C157 179.4(3) . . . . ?
O24 C153 C158 C163 0.7(5) . . . . ?
O25 Ti4 O24 K3 -177.45(10) . . . . ?
O25 Ti4 O24 C153 51.7(3) . . . . ?
O25 Ti4 O26 C183 -89.1(4) . . . . ?
O25 C168 C169 C170 -177.0(3) . . . . ?
O25 C168 C169 C182 12.1(4) . . . . ?
O25 C168 C173 C172 177.9(3) . . . . ?
O25 C168 C173 C178 -8.0(5) . . . . ?
O26 Ti4 O24 K3 74.3(5) . . . . ?
O26 Ti4 O24 C153 -56.6(6) . . . . ?
O26 Ti4 O25 C168 24.4(3) . . . . ?
O26 C183 C184 C185 175.8(3) . . . . ?
O26 C183 C184 C200 -6.5(5) . . . . ?
O26 C183 C188 C187 -176.6(3) . . . . ?
O26 C183 C188 C196 1.6(5) . . . . ?
N1 Ti1 O15 K1 108.90(10) . . . . ?
N1 Ti1 O15 C8 -31.8(3) . . . . ?
N1 Ti1 O16 C23 -54.8(3) . . . . ?
N1 Ti1 O17 C38 -4.6(3) . . . . ?
N2 Ti2 O18 C56 -26.4(3) . . . . ?
N2 Ti2 O20 C90 5.4(4) . . . . ?
N3 Ti3 O21 C105 -25.3(3) . . . . ?
N3 Ti3 O22 C120 -49.4(3) . . . . ?
N3 Ti3 O23 C138 0.6(3) . . . . ?
N4 Ti4 O24 K3 97.42(11) . . . . ?
N4 Ti4 O24 C153 -33.5(3) . . . . ?
N4 Ti4 O25 C168 -58.1(3) . . . . ?
N4 Ti4 O26 C183 -4.4(4) . . . . ?
C8 C9 C10 C11 -1.0(4) . . . . ?
C8 C9 C22 N1 -60.0(4) . . . . ?
C8 C13 C18 C19 -53.4(4) . . . . ?
C8 C13 C18 C20 67.5(4) . . . . ?
C8 C13 C18 C21 -175.0(3) . . . . ?
C9 C8 C13 C12 -1.4(4) . . . . ?
C9 C8 C13 C18 -179.1(3) . . . . ?
C9 C10 C11 C12 -1.2(4) . . . . ?
C9 C10 C11 C14 176.1(3) . . . . ?
C10 C9 C22 N1 119.9(3) . . . . ?
C10 C11 C12 C13 2.2(5) . . . . ?
C10 C11 C14 C15 -118.8(4) . . . . ?
C10 C11 C14 C16 124.4(4) . . . . ?
C10 C11 C14 C17 -3.6(5) . . . . ?
C11 C12 C13 C8 -1.0(4) . . . . ?
C11 C12 C13 C18 176.8(3) . . . . ?
C12 C11 C14 C15 58.4(4) . . . . ?
C12 C11 C14 C16 -58.4(4) . . . . ?
C12 C11 C14 C17 173.5(3) . . . . ?
C12 C13 C18 C19 129.0(3) . . . . ?
C12 C13 C18 C20 -110.1(4) . . . . ?
C12 C13 C18 C21 7.4(4) . . . . ?
C13 C8 C9 C10 2.4(4) . . . . ?
C13 C8 C9 C22 -177.8(3) . . . . ?
C14 C11 C12 C13 -175.0(3) . . . . ?
C22 N1 C37 C24 159.2(3) . . . . ?
C22 N1 C55 C39 177.3(3) . . . . ?
C22 C9 C10 C11 179.1(3) . . . . ?
C23 C24 C25 C26 -0.7(6) . . . . ?
C23 C24 C37 N1 -59.2(4) . . . . ?
C23 C28 C33 C34 54.9(5) . . . . ?
C23 C28 C33 C35 175.9(4) . . . . ?
C23 C28 C33 C36 -67.6(4) . . . . ?
C24 C23 C28 C27 -4.3(5) . . . . ?
C24 C23 C28 C33 170.3(3) . . . . ?
C24 C25 C26 C27 -2.7(6) . . . . ?
C24 C25 C26 C29 176.4(4) . . . . ?
C25 C24 C37 N1 130.6(4) . . . . ?
C25 C26 C27 C28 2.6(6) . . . . ?
C25 C26 C29 C30 131.7(4) . . . . ?
C25 C26 C29 C31 -108.5(4) . . . . ?
C25 C26 C29 C32 11.7(6) . . . . ?
C26 C27 C28 C23 1.0(6) . . . . ?
C26 C27 C28 C33 -173.5(4) . . . . ?
C27 C26 C29 C30 -49.3(5) . . . . ?
C27 C26 C29 C31 70.5(5) . . . . ?
C27 C26 C29 C32 -169.3(4) . . . . ?
C27 C28 C33 C34 -131.0(4) . . . . ?
C27 C28 C33 C35 -10.0(5) . . . . ?
C27 C28 C33 C36 106.6(4) . . . . ?
C28 C23 C24 C25 4.4(6) . . . . ?
C28 C23 C24 C37 -165.5(3) . . . . ?
C29 C26 C27 C28 -176.5(4) . . . . ?
C37 N1 C22 C9 -60.5(4) . . . . ?
C37 N1 C55 C39 62.2(4) . . . . ?
C37 C24 C25 C26 169.0(3) . . . . ?
C38 C39 C40 C41 3.0(6) . . . . ?
C38 C39 C55 N1 48.7(5) . . . . ?
C38 C43 C51 C52 -69.8(4) . . . . ?
C38 C43 C51 C53 171.2(3) . . . . ?
C38 C43 C51 C54 51.2(4) . . . . ?
C39 C38 C43 C42 4.8(5) . . . . ?
C39 C38 C43 C51 -177.0(3) . . . . ?
C39 C40 C41 C42 0.5(5) . . . . ?
C39 C40 C41 C44 -178.8(3) . . . . ?
C40 C39 C55 N1 -133.4(3) . . . . ?
C40 C41 C42 C43 -1.2(6) . . . . ?
C40 C41 C44 C45 -145.3(6) . . . . ?
C40 C41 C44 C46 82.3(8) . . . . ?
C40 C41 C44 C47 -36.8(7) . . . . ?
C40 C41 C44 C48 -103.6(9) . . . . ?
C40 C41 C44 C49 134.3(8) . . . . ?
C40 C41 C44 C50 20.2(9) . . . . ?
C41 C42 C43 C38 -1.5(5) . . . . ?
C41 C42 C43 C51 -179.7(3) . . . . ?
C42 C41 C44 C45 35.5(7) . . . . ?
C42 C41 C44 C46 -96.9(8) . . . . ?
C42 C41 C44 C47 143.9(6) . . . . ?
C42 C41 C44 C48 77.2(9) . . . . ?
C42 C41 C44 C49 -44.9(8) . . . . ?
C42 C41 C44 C50 -159.0(8) . . . . ?
C42 C43 C51 C52 108.3(4) . . . . ?
C42 C43 C51 C53 -10.7(5) . . . . ?
C42 C43 C51 C54 -130.6(4) . . . . ?
C43 C38 C39 C40 -5.7(5) . . . . ?
C43 C38 C39 C55 172.2(3) . . . . ?
C44 C41 C42 C43 178.1(4) . . . . ?
C55 N1 C22 C9 -177.1(3) . . . . ?
C55 N1 C37 C24 -87.6(4) . . . . ?
C55 C39 C40 C41 -174.8(3) . . . . ?
C56 C57 C58 C59 -1.3(5) . . . . ?
C56 C57 C74 N2 -54.7(4) . . . . ?
C56 C61 C66 C67 44.1(8) . . . . ?
C56 C61 C66 C68 164.6(5) . . . . ?
C56 C61 C66 C69 -75.7(6) . . . . ?
C56 C61 C70 C71 72.2(13) . . . . ?
C56 C61 C70 C72 -175.1(9) . . . . ?
C56 C61 C70 C73 -47.3(14) . . . . ?
C57 C56 C61 C60 4.5(6) . . . . ?
C57 C56 C61 C66 -169.9(4) . . . . ?
C57 C56 C61 C70 164.3(6) . . . . ?
C57 C58 C59 C60 3.1(5) . . . . ?
C57 C58 C59 C62 -175.5(3) . . . . ?
C58 C57 C74 N2 129.5(3) . . . . ?
C58 C59 C60 C61 -1.0(6) . . . . ?
C58 C59 C62 C63 -7.2(5) . . . . ?
C58 C59 C62 C64 112.5(4) . . . . ?
C58 C59 C62 C65 -127.1(4) . . . . ?
C59 C60 C61 C56 -2.6(6) . . . . ?
C59 C60 C61 C66 172.3(4) . . . . ?
C59 C60 C61 C70 -160.1(8) . . . . ?
C60 C59 C62 C63 174.3(4) . . . . ?
C60 C59 C62 C64 -66.0(4) . . . . ?
C60 C59 C62 C65 54.4(5) . . . . ?
C60 C61 C66 C67 -130.4(6) . . . . ?
C60 C61 C66 C68 -9.9(7) . . . . ?
C60 C61 C66 C69 109.9(6) . . . . ?
C60 C61 C70 C71 -129.5(11) . . . . ?
C60 C61 C70 C72 -16.8(14) . . . . ?
C60 C61 C70 C73 111.0(12) . . . . ?
C61 C56 C57 C58 -2.5(5) . . . . ?
C61 C56 C57 C74 -178.5(3) . . . . ?
C62 C59 C60 C61 177.6(4) . . . . ?
C74 N2 C89 C76 167.1(3) . . . . ?
C74 N2 C104 C91 -49.3(3) . . . . ?
C74 C57 C58 C59 174.6(3) . . . . ?
C75 C76 C77 C78 -1.2(5) . . . . ?
C75 C76 C89 N2 -62.9(4) . . . . ?
C75 C80 C85 C86 64.3(4) . . . . ?
C75 C80 C85 C87 -175.4(3) . . . . ?
C75 C80 C85 C88 -57.3(4) . . . . ?
C76 C75 C80 C79 -2.9(5) . . . . ?
C76 C75 C80 C85 172.5(3) . . . . ?
C76 C77 C78 C79 -1.0(5) . . . . ?
C76 C77 C78 C81 -178.4(3) . . . . ?
C77 C76 C89 N2 127.1(3) . . . . ?
C77 C78 C79 C80 1.3(5) . . . . ?
C77 C78 C81 C82 -64.0(4) . . . . ?
C77 C78 C81 C83 174.3(4) . . . . ?
C77 C78 C81 C84 56.3(4) . . . . ?
C78 C79 C80 C75 0.6(5) . . . . ?
C78 C79 C80 C85 -174.6(3) . . . . ?
C79 C78 C81 C82 118.8(4) . . . . ?
C79 C78 C81 C83 -2.8(5) . . . . ?
C79 C78 C81 C84 -120.9(4) . . . . ?
C79 C80 C85 C86 -120.5(3) . . . . ?
C79 C80 C85 C87 -0.2(5) . . . . ?
C79 C80 C85 C88 117.9(4) . . . . ?
C80 C75 C76 C77 3.2(5) . . . . ?
C80 C75 C76 C89 -166.9(3) . . . . ?
C81 C78 C79 C80 178.6(3) . . . . ?
C89 N2 C74 C57 -59.7(3) . . . . ?
C89 N2 C104 C91 -166.5(2) . . . . ?
C89 C76 C77 C78 168.3(3) . . . . ?
C90 C91 C92 C93 0.7(5) . . . . ?
C90 C91 C104 N2 -43.0(4) . . . . ?
C90 C95 C100 C101 174.3(4) . . . . ?
C90 C95 C100 C102 54.3(4) . . . . ?
C90 C95 C100 C103 -66.8(5) . . . . ?
C91 C90 C95 C94 8.2(5) . . . . ?
C91 C90 C95 C100 -169.9(3) . . . . ?
C91 C92 C93 C94 3.5(5) . . . . ?
C91 C92 C93 C96 -173.6(3) . . . . ?
C92 C91 C104 N2 133.7(3) . . . . ?
C92 C93 C94 C95 -1.9(6) . . . . ?
C92 C93 C96 C97 86.9(4) . . . . ?
C92 C93 C96 C98 -152.7(3) . . . . ?
C92 C93 C96 C99 -30.9(5) . . . . ?
C93 C94 C95 C90 -3.7(6) . . . . ?
C93 C94 C95 C100 174.4(3) . . . . ?
C94 C93 C96 C97 -90.1(4) . . . . ?
C94 C93 C96 C98 30.3(5) . . . . ?
C94 C93 C96 C99 152.1(3) . . . . ?
C94 C95 C100 C101 -3.7(5) . . . . ?
C94 C95 C100 C102 -123.7(4) . . . . ?
C94 C95 C100 C103 115.2(4) . . . . ?
C95 C90 C91 C92 -6.8(5) . . . . ?
C95 C90 C91 C104 170.0(3) . . . . ?
C96 C93 C94 C95 175.2(3) . . . . ?
C104 N2 C74 C57 -178.8(3) . . . . ?
C104 N2 C89 C76 -74.2(3) . . . . ?
C104 C91 C92 C93 -176.1(3) . . . . ?
C105 C106 C107 C108 -0.3(4) . . . . ?
C105 C106 C119 N3 -55.9(3) . . . . ?
C105 C110 C115 C116 57.3(4) . . . . ?
C105 C110 C115 C117 177.1(3) . . . . ?
C105 C110 C115 C118 -61.6(4) . . . . ?
C106 C105 C110 C109 -0.3(4) . . . . ?
C106 C105 C110 C115 178.7(3) . . . . ?
C106 C107 C108 C109 0.3(4) . . . . ?
C106 C107 C108 C111 -179.8(3) . . . . ?
C107 C106 C119 N3 127.1(3) . . . . ?
C107 C108 C109 C110 -0.3(5) . . . . ?
C107 C108 C111 C112 -115.3(4) . . . . ?
C107 C108 C111 C113 127.1(4) . . . . ?
C107 C108 C111 C114 6.9(5) . . . . ?
C108 C109 C110 C105 0.3(5) . . . . ?
C108 C109 C110 C115 -178.7(3) . . . . ?
C109 C108 C111 C112 64.6(4) . . . . ?
C109 C108 C111 C113 -53.0(5) . . . . ?
C109 C108 C111 C114 -173.2(3) . . . . ?
C109 C110 C115 C116 -123.9(3) . . . . ?
C109 C110 C115 C117 -4.0(4) . . . . ?
C109 C110 C115 C118 117.3(3) . . . . ?
C110 C105 C106 C107 0.3(4) . . . . ?
C110 C105 C106 C119 -176.7(2) . . . . ?
C111 C108 C109 C110 179.8(3) . . . . ?
C119 N3 C137 C121 164.5(3) . . . . ?
C119 N3 C152 C139 -48.7(3) . . . . ?
C119 C106 C107 C108 176.7(3) . . . . ?
C120 C121 C122 C123 -1.4(5) . . . . ?
C120 C121 C137 N3 -58.5(4) . . . . ?
C120 C125 C133 C134 -179.8(3) . . . . ?
C120 C125 C133 C135 -61.1(4) . . . . ?
C120 C125 C133 C136 61.6(4) . . . . ?
C121 C120 C125 C124 -0.4(5) . . . . ?
C121 C120 C125 C133 175.1(3) . . . . ?
C121 C122 C123 C124 2.6(5) . . . . ?
C121 C122 C123 C126 -173.9(3) . . . . ?
C122 C121 C137 N3 134.3(3) . . . . ?
C122 C123 C124 C125 -2.9(6) . . . . ?
C122 C123 C126 C127 177.6(4) . . . . ?
C122 C123 C126 C128 63.1(5) . . . . ?
C122 C123 C126 C129 -61.8(6) . . . . ?
C122 C123 C126 C130 130.5(10) . . . . ?
C122 C123 C126 C131 5.0(9) . . . . ?
C122 C123 C126 C132 -108.1(9) . . . . ?
C123 C124 C125 C120 1.8(5) . . . . ?
C123 C124 C125 C133 -173.8(3) . . . . ?
C124 C123 C126 C127 1.3(6) . . . . ?
C124 C123 C126 C128 -113.2(5) . . . . ?
C124 C123 C126 C129 122.0(5) . . . . ?
C124 C123 C126 C130 -45.8(11) . . . . ?
C124 C123 C126 C131 -171.3(8) . . . . ?
C124 C123 C126 C132 75.6(10) . . . . ?
C124 C125 C133 C134 -4.7(5) . . . . ?
C124 C125 C133 C135 114.0(3) . . . . ?
C124 C125 C133 C136 -123.3(3) . . . . ?
C125 C120 C121 C122 0.3(5) . . . . ?
C125 C120 C121 C137 -166.5(3) . . . . ?
C126 C123 C124 C125 173.3(3) . . . . ?
C137 N3 C119 C106 -58.6(3) . . . . ?
C137 N3 C152 C139 -163.3(3) . . . . ?
C137 C121 C122 C123 165.7(3) . . . . ?
C138 C139 C140 C141 -2.7(6) . . . . ?
C138 C139 C152 N3 -46.5(4) . . . . ?
C138 C143 C148 C149 178.6(3) . . . . ?
C138 C143 C148 C150 58.4(4) . . . . ?
C138 C143 C148 C151 -63.2(4) . . . . ?
C139 C138 C143 C142 1.7(5) . . . . ?
C139 C138 C143 C148 -174.3(3) . . . . ?
C139 C140 C141 C142 2.5(5) . . . . ?
C139 C140 C141 C144 178.7(3) . . . . ?
C140 C139 C152 N3 126.9(3) . . . . ?
C140 C141 C142 C143 -0.2(6) . . . . ?
C140 C141 C144 C145 6.8(6) . . . . ?
C140 C141 C144 C146 -107.0(4) . . . . ?
C140 C141 C144 C147 132.2(4) . . . . ?
C141 C142 C143 C138 -1.9(6) . . . . ?
C141 C142 C143 C148 173.9(3) . . . . ?
C142 C141 C144 C145 -177.3(4) . . . . ?
C142 C141 C144 C146 68.8(5) . . . . ?
C142 C141 C144 C147 -52.0(5) . . . . ?
C142 C143 C148 C149 2.8(5) . . . . ?
C142 C143 C148 C150 -117.4(4) . . . . ?
C142 C143 C148 C151 121.0(4) . . . . ?
C143 C138 C139 C140 0.5(5) . . . . ?
C143 C138 C139 C152 173.7(3) . . . . ?
C144 C141 C142 C143 -176.3(4) . . . . ?
C152 N3 C119 C106 -177.4(2) . . . . ?
C152 N3 C137 C121 -79.2(3) . . . . ?
C152 C139 C140 C141 -175.9(3) . . . . ?
C153 C154 C155 C156 1.7(5) . . . . ?
C153 C154 C167 N4 -58.7(4) . . . . ?
C153 C158 C163 C164 -174.6(4) . . . . ?
C153 C158 C163 C165 -53.8(4) . . . . ?
C153 C158 C163 C166 69.1(5) . . . . ?
C154 C153 C158 C157 -0.1(5) . . . . ?
C154 C153 C158 C163 -178.8(3) . . . . ?
C154 C155 C156 C157 -2.2(5) . . . . ?
C154 C155 C156 C159 178.1(3) . . . . ?
C155 C154 C167 N4 122.5(3) . . . . ?
C155 C156 C157 C158 1.8(5) . . . . ?
C155 C156 C159 C160 -56.4(4) . . . . ?
C155 C156 C159 C161 -172.7(3) . . . . ?
C155 C156 C159 C162 64.3(4) . . . . ?
C156 C157 C158 C153 -0.6(5) . . . . ?
C156 C157 C158 C163 178.1(4) . . . . ?
C157 C156 C159 C160 124.0(4) . . . . ?
C157 C156 C159 C161 7.6(5) . . . . ?
C157 C156 C159 C162 -115.4(4) . . . . ?
C157 C158 C163 C164 6.8(5) . . . . ?
C157 C158 C163 C165 127.5(4) . . . . ?
C157 C158 C163 C166 -109.5(4) . . . . ?
C158 C153 C154 C155 -0.4(5) . . . . ?
C158 C153 C154 C167 -179.2(3) . . . . ?
C159 C156 C157 C158 -178.6(3) . . . . ?
C167 N4 C182 C169 159.5(2) . . . . ?
C167 N4 C200 C184 177.9(3) . . . . ?
C167 C154 C155 C156 -179.5(3) . . . . ?
C168 C169 C170 C171 -1.9(5) . . . . ?
C168 C169 C182 N4 -57.2(4) . . . . ?
C168 C173 C178 C179 -70.2(4) . . . . ?
C168 C173 C178 C180 172.2(4) . . . . ?
C168 C173 C178 C181 49.1(5) . . . . ?
C169 C168 C173 C172 -3.4(5) . . . . ?
C169 C168 C173 C178 170.7(3) . . . . ?
C169 C170 C171 C172 -1.0(5) . . . . ?
C169 C170 C171 C174 179.8(3) . . . . ?
C170 C169 C182 N4 132.0(3) . . . . ?
C170 C171 C172 C173 1.8(5) . . . . ?
C170 C171 C174 C175 7.2(5) . . . . ?
C170 C171 C174 C176 128.4(4) . . . . ?
C170 C171 C174 C177 -112.4(4) . . . . ?
C171 C172 C173 C168 0.4(5) . . . . ?
C171 C172 C173 C178 -174.0(3) . . . . ?
C172 C171 C174 C175 -172.0(3) . . . . ?
C172 C171 C174 C176 -50.8(5) . . . . ?
C172 C171 C174 C177 68.5(5) . . . . ?
C172 C173 C178 C179 103.7(4) . . . . ?
C172 C173 C178 C180 -13.8(5) . . . . ?
C172 C173 C178 C181 -137.0(4) . . . . ?
C173 C168 C169 C170 4.2(5) . . . . ?
C173 C168 C169 C182 -166.7(3) . . . . ?
C174 C171 C172 C173 -179.0(3) . . . . ?
C182 N4 C167 C154 -60.5(3) . . . . ?
C182 N4 C200 C184 60.9(4) . . . . ?
C182 C169 C170 C171 169.0(3) . . . . ?
C183 C184 C185 C186 2.8(5) . . . . ?
C183 C184 C200 N4 48.8(5) . . . . ?
C183 C188 C196 C197 -70.5(4) . . . . ?
C183 C188 C196 C198 171.6(3) . . . . ?
C183 C188 C196 C199 51.6(5) . . . . ?
C184 C183 C188 C187 3.9(5) . . . . ?
C184 C183 C188 C196 -178.0(3) . . . . ?
C184 C185 C186 C187 -0.3(5) . . . . ?
C184 C185 C186 C189 -178.0(3) . . . . ?
C185 C184 C200 N4 -133.4(3) . . . . ?
C185 C186 C187 C188 -0.2(6) . . . . ?
C185 C186 C189 C190 116.9(5) . . . . ?
C185 C186 C189 C191 -4.5(5) . . . . ?
C185 C186 C189 C192 -119.1(4) . . . . ?
C185 C186 C189 C193 87.5(8) . . . . ?
C185 C186 C189 C194 -49.7(11) . . . . ?
C185 C186 C189 C195 -172.0(7) . . . . ?
C186 C187 C188 C183 -1.5(5) . . . . ?
C186 C187 C188 C196 -179.7(3) . . . . ?
C187 C186 C189 C190 -60.6(5) . . . . ?
C187 C186 C189 C191 178.0(4) . . . . ?
C187 C186 C189 C192 63.3(5) . . . . ?
C187 C186 C189 C193 -90.0(8) . . . . ?
C187 C186 C189 C194 132.8(10) . . . . ?
C187 C186 C189 C195 10.5(8) . . . . ?
C187 C188 C196 C197 107.5(4) . . . . ?
C187 C188 C196 C198 -10.4(5) . . . . ?
C187 C188 C196 C199 -130.3(3) . . . . ?
C188 C183 C184 C185 -4.7(5) . . . . ?
C188 C183 C184 C200 173.0(3) . . . . ?
C189 C186 C187 C188 177.4(3) . . . . ?
C200 N4 C167 C154 -178.5(3) . . . . ?
C200 N4 C182 C169 -87.8(3) . . . . ?
C200 C184 C185 C186 -175.0(3) . . . . ?
C201 C202 C203 K3 93.6(6) . . . . ?
C201 C202 C203 C204 7.6(10) . . . . ?
C202 C201 C206 C205 2.1(12) . . . . ?
C202 C203 C204 K3 87.0(6) . . . . ?
C202 C203 C204 C205 -3.2(10) . . . . ?
C203 C204 C205 C206 -2.3(10) . . . . ?
C204 C205 C206 C201 2.9(12) . . . . ?
C206 C201 C202 K3 63.5(8) . . . . ?
C206 C201 C202 C203 -6.8(10) . . . . ?
C207 C201 C202 K3 -112.5(6) . . . . ?
C207 C201 C202 C203 177.2(6) . . . . ?
C207 C201 C206 C205 177.7(7) . . . . ?
C208 C209 C210 C211 2.8(12) . . . . ?
C209 C208 C213 C212 -0.9(11) . . . . ?
C209 C210 C211 C212 -3.2(12) . . . . ?
C210 C211 C212 C213 1.6(12) . . . . ?
C211 C212 C213 C208 0.5(12) . . . . ?
C213 C208 C209 C210 -0.7(11) . . . . ?
C214 C208 C209 C210 -179.9(7) . . . . ?
C214 C208 C213 C212 178.3(7) . . . . ?
C215 C216 C217 C218 1(2) . . . . ?
C216 C215 C220 C219 1.9(16) . . . . ?
C216 C217 C218 C219 -2.6(16) . . . . ?
C217 C218 C219 C220 3.9(16) . . . . ?
C218 C219 C220 C215 -3.5(15) . . . . ?
C220 C215 C216 C217 -1(2) . . . . ?
C221 C215 C216 C217 -178.9(11) . . . . ?
C221 C215 C220 C219 179.9(9) . . . . ?
C222 C223 C224 C225 7(3) . . . . ?
C223 C222 C227 C226 10(3) . . . . ?
C223 C224 C225 C226 1(3) . . . . ?
C224 C225 C226 C227 -2(3) . . . . ?
C225 C226 C227 C222 -4(3) . . . . ?
C227 C222 C223 C224 -12(4) . . . . ?
C228 C222 C223 C224 177(2) . . . . ?
C228 C222 C227 C226 -179(2) . . . . ?

loop_
_smtbx_masks_void_nr
_smtbx_masks_void_average_x
_smtbx_masks_void_average_y
_smtbx_masks_void_average_z
_smtbx_masks_void_volume
_smtbx_masks_void_count_electrons
_smtbx_masks_void_content
1 0.040 0.047 0.004 8.5 0.0 ?
2 0.000 0.500 0.000 811.5 112.8 ?
3 -0.040 0.953 -0.004 8.5 0.0 ?
4 0.500 0.000 0.500 1501.5 280.4 ?
